data_4342910
loop_
_publ_author_name
'Han, Tian'
'Ding, You-Song'
'Leng, Ji-Dong'
'Zheng, Zhiping'
'Zheng, Yan-Zhen'

_publ_section_title
;
 Polymeric Perturbation to the Magnetic Relaxations of the C2v-Symmetric
 [Er(Cp)2(OBu)2](-) Anion.
;
_journal_issue 10
_journal_name_full 'Inorganic chemistry'
_journal_page_first 4588
_journal_page_last 4590
_journal_paper_doi 10.1021/acs.inorgchem.5b00213
_journal_volume 54
_journal_year 2015
_chemical_formula_sum 'C31 H49 Er K2 O4'
_chemical_formula_weight 731.16
_chemical_name_systematic
; 
 ? 
;
_space_group_IT_number 2
_symmetry_cell_setting triclinic
_symmetry_space_group_name_Hall '-P 1'
_symmetry_space_group_name_H-M 'P -1'
_atom_sites_solution_hydrogens geom
_atom_sites_solution_primary direct
_atom_sites_solution_secondary difmap
_audit_creation_method SHELXL-97
_cell_angle_alpha 84.035(4)
_cell_angle_beta 80.782(4)
_cell_angle_gamma 62.912(4)
_cell_formula_units_Z 2
_cell_length_a 9.348(4)
_cell_length_b 9.658(4)
_cell_length_c 21.623(8)
_cell_measurement_temperature 130(2)
_cell_volume 1714.5(12)
_computing_structure_refinement 'SHELXL-97 (Sheldrick, 1997)'
_computing_structure_solution 'SHELXS-97 (Sheldrick, 1990)'
_diffrn_ambient_temperature 130(2)
_diffrn_measured_fraction_theta_full 0.997
_diffrn_measured_fraction_theta_max 0.997
_diffrn_radiation_monochromator graphite
_diffrn_radiation_source 'fine-focus sealed tube'
_diffrn_radiation_type MoK\a
_diffrn_radiation_wavelength 0.71073
_diffrn_reflns_av_R_equivalents 0.0335
_diffrn_reflns_av_sigmaI/netI 0.0299
_diffrn_reflns_limit_h_max 11
_diffrn_reflns_limit_h_min -11
_diffrn_reflns_limit_k_max 11
_diffrn_reflns_limit_k_min -11
_diffrn_reflns_limit_l_max 25
_diffrn_reflns_limit_l_min -25
_diffrn_reflns_number 21284
_diffrn_reflns_theta_full 25.01
_diffrn_reflns_theta_max 25.01
_diffrn_reflns_theta_min 1.91
_exptl_absorpt_coefficient_mu 2.720
_exptl_absorpt_correction_T_max 0.762
_exptl_absorpt_correction_T_min 0.526
_exptl_absorpt_correction_type multi-scan
_exptl_absorpt_process_details
;
G. M. Sheldrick, (1996). SADABS. Program for Empirical Absorption Correction. University of Gottingen, Germany.
;
_exptl_crystal_colour pink
_exptl_crystal_density_diffrn 1.416
_exptl_crystal_density_method 'not measured'
_exptl_crystal_description strip
_exptl_crystal_F_000 746
_exptl_crystal_size_max 0.4
_exptl_crystal_size_mid 0.2
_exptl_crystal_size_min 0.1
_refine_diff_density_max 1.404
_refine_diff_density_min -0.695
_refine_diff_density_rms 0.081
_refine_ls_extinction_method none
_refine_ls_goodness_of_fit_ref 1.078
_refine_ls_hydrogen_treatment mixed
_refine_ls_matrix_type full
_refine_ls_number_parameters 399
_refine_ls_number_reflns 6024
_refine_ls_number_restraints 118
_refine_ls_restrained_S_all 1.087
_refine_ls_R_factor_all 0.0222
_refine_ls_R_factor_gt 0.0218
_refine_ls_shift/su_max 0.003
_refine_ls_shift/su_mean 0.000
_refine_ls_structure_factor_coef Fsqd
_refine_ls_weighting_details 'calc w=1/[\s^2^(Fo^2^)+(0.0045P)^2^+3.1539P] where P=(Fo^2^+2Fc^2^)/3'
_refine_ls_weighting_scheme calc
_refine_ls_wR_factor_gt 0.0522
_refine_ls_wR_factor_ref 0.0524
_reflns_number_gt 5942
_reflns_number_total 6024
_reflns_threshold_expression >2sigma(I)
_cod_data_source_file ic5b00213_si_002.cif
_cod_data_source_block 2
_cod_depositor_comments 'Adding full bibliography for 4342909--4342910.cif.'
_cod_original_sg_symbol_H-M P-1
_cod_database_code 4342910

loop_
_symmetry_equiv_pos_as_xyz
'x, y, z'
'-x, -y, -z'

loop_
_atom_site_label
_atom_site_type_symbol
_atom_site_fract_x
_atom_site_fract_y
_atom_site_fract_z
_atom_site_U_iso_or_equiv
_atom_site_adp_type
_atom_site_occupancy
_atom_site_symmetry_multiplicity
_atom_site_calc_flag
_atom_site_refinement_flags
_atom_site_disorder_assembly
_atom_site_disorder_group
Er1 Er 0.690163(13) 0.769262(13) 0.268315(5) 0.01363(5) Uani 1 1 d . . .
K1 K 0.91821(8) 0.63882(7) 0.11591(3) 0.02491(14) Uani 1 1 d . . .
K2 K 0.11362(7) 0.83377(7) 0.38929(3) 0.02032(13) Uani 1 1 d . . .
C1 C 0.4435(4) 0.6907(4) 0.29334(15) 0.0283(7) Uani 1 1 d . . .
H1 H 0.4597 0.6023 0.2739 0.034 Uiso 1 1 calc R . .
C2 C 0.4880(4) 0.6945(4) 0.35242(14) 0.0282(7) Uani 1 1 d . . .
H2 H 0.5394 0.6091 0.3788 0.034 Uiso 1 1 calc R . .
C3 C 0.4404(4) 0.8509(4) 0.36389(15) 0.0288(7) Uani 1 1 d . . .
H3 H 0.4537 0.8872 0.3997 0.035 Uiso 1 1 calc R . .
C4 C 0.3700(4) 0.9426(4) 0.31287(15) 0.0289(7) Uani 1 1 d . . .
H4 H 0.3296 1.0502 0.3083 0.035 Uiso 1 1 calc R . .
C5 C 0.3711(4) 0.8435(4) 0.26941(14) 0.0286(7) Uani 1 1 d . . .
H5 H 0.3304 0.8745 0.2311 0.034 Uiso 1 1 calc R . .
C6 C 0.9873(4) 0.7000(4) 0.29655(14) 0.0257(7) Uani 1 1 d . . .
H6 H 1.0719 0.6105 0.2791 0.031 Uiso 1 1 calc R . .
C7 C 0.8905(4) 0.7076(4) 0.35487(14) 0.0240(6) Uani 1 1 d . . .
H7 H 0.8985 0.6239 0.3821 0.029 Uiso 1 1 calc R . .
C8 C 0.7798(4) 0.8647(4) 0.36400(14) 0.0250(6) Uani 1 1 d . . .
H8 H 0.7034 0.9036 0.3990 0.030 Uiso 1 1 calc R . .
C9 C 0.8047(4) 0.9524(4) 0.31139(15) 0.0267(7) Uani 1 1 d . . .
H9 H 0.7465 1.0593 0.3049 0.032 Uiso 1 1 calc R . .
C10 C 0.9334(4) 0.8500(4) 0.27010(14) 0.0273(7) Uani 1 1 d . . .
H10 H 0.9755 0.8779 0.2316 0.033 Uiso 1 1 calc R . .
C11 C 0.8931(4) 0.3822(3) 0.23971(13) 0.0200(6) Uani 1 1 d . . .
C12 C 0.8777(5) 0.3354(4) 0.30893(15) 0.0408(9) Uani 1 1 d . . .
H12A H 0.7653 0.3769 0.3257 0.061 Uiso 1 1 calc R . .
H12B H 0.9310 0.3758 0.3311 0.061 Uiso 1 1 calc R . .
H12C H 0.9272 0.2240 0.3137 0.061 Uiso 1 1 calc R . .
C13 C 0.8081(5) 0.3191(4) 0.20436(18) 0.0368(8) Uani 1 1 d . . .
H13A H 0.8563 0.2077 0.2094 0.055 Uiso 1 1 calc R . .
H13B H 0.8191 0.3479 0.1607 0.055 Uiso 1 1 calc R . .
H13C H 0.6953 0.3618 0.2207 0.055 Uiso 1 1 calc R . .
C14 C 1.0725(4) 0.3129(4) 0.2129(2) 0.0389(9) Uani 1 1 d . . .
C15 C 0.6145(4) 1.0164(3) 0.14105(14) 0.0226(6) Uani 1 1 d . . .
C16 C 0.7574(4) 1.0330(4) 0.10055(17) 0.0316(7) Uani 1 1 d . . .
C17 C 0.5201(4) 1.1578(4) 0.18248(18) 0.0368(8) Uani 1 1 d . . .
H17A H 0.5909 1.1638 0.2086 0.055 Uiso 1 1 calc R . .
H17B H 0.4317 1.1474 0.2083 0.055 Uiso 1 1 calc R . .
H17C H 0.4787 1.2508 0.1565 0.055 Uiso 1 1 calc R . .
C18 C 0.5029(5) 1.0080(5) 0.09832(19) 0.0466(10) Uani 1 1 d . . .
H18A H 0.4633 1.1009 0.0722 0.070 Uiso 1 1 calc R . .
H18B H 0.4131 0.9986 0.1235 0.070 Uiso 1 1 calc R . .
H18C H 0.5623 0.9192 0.0725 0.070 Uiso 1 1 calc R . .
C24 C 1.2088(4) 0.8134(4) 0.07163(16) 0.0353(8) Uani 1 1 d . . .
H24A H 1.2009 0.9076 0.0871 0.042 Uiso 1 1 calc R . .
H24B H 1.1415 0.8416 0.0382 0.042 Uiso 1 1 calc R . .
C25 C 1.3831(4) 0.7058(4) 0.04823(15) 0.0342(8) Uani 1 1 d . . .
H25A H 1.4426 0.7640 0.0309 0.041 Uiso 1 1 calc R . .
H25B H 1.3895 0.6380 0.0167 0.041 Uiso 1 1 calc R . .
C26 C 1.4468(4) 0.6133(4) 0.10783(16) 0.0345(8) Uani 1 1 d . . .
H26A H 1.5338 0.5107 0.0983 0.041 Uiso 1 1 calc R . .
H26B H 1.4848 0.6676 0.1313 0.041 Uiso 1 1 calc R . .
C27 C 1.2984(4) 0.6039(5) 0.1431(2) 0.0481(10) Uani 1 1 d . . .
H27A H 1.3016 0.5049 0.1362 0.058 Uiso 1 1 calc R . .
H27B H 1.2955 0.6117 0.1876 0.058 Uiso 1 1 calc R . .
C33B C 0.2315(17) 0.4529(11) 0.4834(4) 0.072(2) Uani 0.529(15) 1 d PDU A 1
H33A H 0.1219 0.4673 0.4974 0.087 Uiso 0.529(15) 1 calc PR A 1
H33B H 0.2622 0.4992 0.5134 0.087 Uiso 0.529(15) 1 calc PR A 1
C34B C 0.3424(17) 0.2861(11) 0.4797(5) 0.072(2) Uani 0.529(15) 1 d PDU A 1
H34A H 0.4306 0.2591 0.5041 0.087 Uiso 0.529(15) 1 calc PR A 1
H34B H 0.2854 0.2249 0.4959 0.087 Uiso 0.529(15) 1 calc PR A 1
C35B C 0.4016(16) 0.2574(12) 0.4169(5) 0.072(2) Uani 0.529(15) 1 d PDU A 1
H35A H 0.3810 0.1758 0.4038 0.087 Uiso 0.529(15) 1 calc PR A 1
H35B H 0.5177 0.2233 0.4106 0.087 Uiso 0.529(15) 1 calc PR A 1
C36B C 0.3203(16) 0.4014(12) 0.3798(5) 0.072(2) Uani 0.529(15) 1 d PDU A 1
H36A H 0.2430 0.3943 0.3568 0.087 Uiso 0.529(15) 1 calc PR A 1
H36B H 0.3985 0.4225 0.3503 0.087 Uiso 0.529(15) 1 calc PR A 1
O1 O 0.8222(2) 0.5462(2) 0.23150(8) 0.0164(4) Uani 1 1 d . . .
O2 O 0.6732(2) 0.8797(2) 0.17896(9) 0.0188(4) Uani 1 1 d . . .
O3 O 1.1586(3) 0.7277(3) 0.12136(11) 0.0353(5) Uani 1 1 d . . .
O4 O 0.2376(4) 0.5232(3) 0.42642(13) 0.0540(7) Uani 1 1 d D A .
C36A C 0.2800(13) 0.3956(13) 0.3877(6) 0.056(2) Uani 0.471(15) 1 d PDU A 2
H36C H 0.2864 0.4268 0.3437 0.067 Uiso 0.471(15) 1 calc PR A 2
H36D H 0.2020 0.3538 0.3970 0.067 Uiso 0.471(15) 1 calc PR A 2
C35A C 0.4452(12) 0.2775(13) 0.4048(5) 0.056(2) Uani 0.471(15) 1 d PDU A 2
H35C H 0.4711 0.1727 0.3942 0.067 Uiso 0.471(15) 1 calc PR A 2
H35D H 0.5307 0.3041 0.3851 0.067 Uiso 0.471(15) 1 calc PR A 2
C34A C 0.4127(14) 0.2981(11) 0.4752(5) 0.056(2) Uani 0.471(15) 1 d PDU A 2
H34C H 0.5134 0.2609 0.4929 0.067 Uiso 0.471(15) 1 calc PR A 2
H34D H 0.3536 0.2417 0.4956 0.067 Uiso 0.471(15) 1 calc PR A 2
C33A C 0.3113(15) 0.4731(11) 0.4832(4) 0.056(2) Uani 0.471(15) 1 d PDU A 2
H33C H 0.2302 0.4948 0.5197 0.067 Uiso 0.471(15) 1 calc PR A 2
H33D H 0.3789 0.5230 0.4869 0.067 Uiso 0.471(15) 1 calc PR A 2
H16A H 0.839(4) 1.021(4) 0.1250(16) 0.027(9) Uiso 1 1 d . . .
H16B H 0.808(4) 0.955(4) 0.0720(17) 0.029(9) Uiso 1 1 d . . .
H16C H 0.719(5) 1.131(5) 0.0788(19) 0.046(11) Uiso 1 1 d . . .
H14A H 1.083(5) 0.336(5) 0.167(2) 0.051(12) Uiso 1 1 d . . .
H14B H 1.124(6) 0.356(5) 0.231(2) 0.063(14) Uiso 1 1 d . . .
H14C H 1.125(5) 0.199(6) 0.219(2) 0.060(13) Uiso 1 1 d . . .
C29 C 0.1295(6) 1.0012(11) 0.4985(3) 0.0158(14) Uani 0.50 1 d PGU . -1
H29 H 0.2279 1.0044 0.4971 0.019 Uiso 0.50 1 calc PR . -1
C28 C -0.0066(14) 1.1125(5) 0.4701(2) 0.0259(19) Uani 0.50 1 d PGU . -1
H28 H -0.0130 1.2013 0.4470 0.031 Uiso 0.50 1 calc PR . -1
C32 C -0.1313(5) 1.0643(14) 0.4835(5) 0.034(2) Uani 0.50 1 d PGU . -1
H32 H -0.2337 1.1160 0.4705 0.041 Uiso 0.50 1 calc PR . -1
C31 C -0.0722(14) 0.9232(14) 0.5200(4) 0.036(2) Uani 0.50 1 d PGU . -1
H31 H -0.1291 0.8664 0.5352 0.043 Uiso 0.50 1 calc PR . -1
C30 C 0.0889(13) 0.8842(4) 0.5293(2) 0.0256(16) Uani 0.50 1 d PGU . -1
H30 H 0.1561 0.7974 0.5516 0.031 Uiso 0.50 1 calc PR . -1
C19 C 0.8920(11) 0.6097(10) -0.0172(4) 0.035(2) Uani 0.50 1 d PGU . -1
H19 H 0.8044 0.6955 -0.0317 0.042 Uiso 0.50 1 calc PR . -1
C20 C 1.0521(16) 0.5929(9) -0.0208(3) 0.0285(19) Uani 0.50 1 d PGU . -1
H20 H 1.0878 0.6658 -0.0380 0.034 Uiso 0.50 1 calc PR . -1
C21 C 1.1480(4) 0.4453(12) 0.0066(3) 0.0254(16) Uani 0.50 1 d PGU . -1
H21 H 1.2577 0.4046 0.0104 0.030 Uiso 0.50 1 calc PR . -1
C22 C 1.0473(15) 0.3710(6) 0.0271(2) 0.0279(19) Uani 0.50 1 d PGU . -1
H22 H 1.0793 0.2729 0.0466 0.033 Uiso 0.50 1 calc PR . -1
C23 C 0.8890(9) 0.4725(17) 0.0123(4) 0.034(2) Uani 0.50 1 d PGU . -1
H23 H 0.7992 0.4527 0.0206 0.041 Uiso 0.50 1 calc PR . -1

loop_
_atom_site_aniso_label
_atom_site_aniso_U_11
_atom_site_aniso_U_22
_atom_site_aniso_U_33
_atom_site_aniso_U_23
_atom_site_aniso_U_13
_atom_site_aniso_U_12
Er1 0.01306(7) 0.01562(7) 0.01164(7) -0.00182(4) -0.00079(5) -0.00589(5)
K1 0.0274(3) 0.0263(3) 0.0159(3) -0.0033(2) 0.0048(2) -0.0094(3)
K2 0.0173(3) 0.0273(3) 0.0169(3) -0.0075(2) 0.0001(2) -0.0097(3)
C1 0.0184(15) 0.0384(18) 0.0339(17) -0.0122(14) 0.0068(13) -0.0188(14)
C2 0.0171(15) 0.0390(18) 0.0245(15) 0.0062(13) 0.0023(12) -0.0121(14)
C3 0.0164(15) 0.048(2) 0.0252(15) -0.0123(14) 0.0060(12) -0.0178(14)
C4 0.0160(15) 0.0283(16) 0.0329(17) -0.0053(13) 0.0075(13) -0.0043(13)
C5 0.0142(14) 0.047(2) 0.0197(15) -0.0016(13) 0.0001(12) -0.0106(14)
C6 0.0154(14) 0.0337(17) 0.0297(16) -0.0133(13) -0.0063(12) -0.0090(13)
C7 0.0257(16) 0.0295(16) 0.0241(15) 0.0045(12) -0.0117(12) -0.0169(13)
C8 0.0210(15) 0.0377(18) 0.0189(14) -0.0119(12) 0.0007(12) -0.0142(13)
C9 0.0296(17) 0.0228(15) 0.0340(17) -0.0027(13) -0.0120(14) -0.0143(13)
C10 0.0291(17) 0.0468(19) 0.0196(14) -0.0014(13) -0.0035(12) -0.0284(15)
C11 0.0244(15) 0.0136(13) 0.0216(14) 0.0010(11) -0.0055(12) -0.0077(12)
C12 0.067(3) 0.0247(17) 0.0255(17) 0.0075(13) -0.0086(17) -0.0166(17)
C13 0.044(2) 0.0216(16) 0.052(2) -0.0017(15) -0.0189(17) -0.0163(15)
C14 0.0248(18) 0.0213(18) 0.062(3) 0.0014(17) -0.0034(17) -0.0041(14)
C15 0.0204(15) 0.0203(14) 0.0264(15) 0.0079(12) -0.0085(12) -0.0085(12)
C16 0.0300(18) 0.0298(18) 0.0319(18) 0.0103(15) -0.0048(15) -0.0128(15)
C17 0.0280(18) 0.0187(16) 0.054(2) 0.0053(15) 0.0007(16) -0.0055(14)
C18 0.053(2) 0.054(2) 0.048(2) 0.0277(19) -0.036(2) -0.033(2)
C24 0.0296(18) 0.0371(19) 0.0344(18) 0.0084(15) -0.0048(15) -0.0125(15)
C25 0.0293(18) 0.049(2) 0.0247(16) 0.0009(15) -0.0007(14) -0.0191(16)
C26 0.0245(17) 0.0404(19) 0.0318(18) 0.0018(15) -0.0046(14) -0.0090(15)
C27 0.032(2) 0.053(2) 0.050(2) 0.0222(19) -0.0091(17) -0.0155(18)
C33B 0.083(3) 0.060(2) 0.067(3) 0.0033(18) -0.002(2) -0.0294(19)
C34B 0.083(3) 0.060(2) 0.067(3) 0.0033(18) -0.002(2) -0.0294(19)
C35B 0.083(3) 0.060(2) 0.067(3) 0.0033(18) -0.002(2) -0.0294(19)
C36B 0.083(3) 0.060(2) 0.067(3) 0.0033(18) -0.002(2) -0.0294(19)
O1 0.0170(9) 0.0141(9) 0.0177(9) -0.0007(7) -0.0017(8) -0.0068(8)
O2 0.0199(10) 0.0166(9) 0.0172(9) 0.0033(7) -0.0049(8) -0.0059(8)
O3 0.0243(12) 0.0443(14) 0.0308(12) 0.0076(10) -0.0005(10) -0.0125(11)
O4 0.068(2) 0.0315(14) 0.0486(16) 0.0064(12) -0.0154(14) -0.0089(13)
C36A 0.052(3) 0.052(3) 0.053(3) 0.0060(17) -0.0103(18) -0.0141(18)
C35A 0.052(3) 0.052(3) 0.053(3) 0.0060(17) -0.0103(18) -0.0141(18)
C34A 0.052(3) 0.052(3) 0.053(3) 0.0060(17) -0.0103(18) -0.0141(18)
C33A 0.052(3) 0.052(3) 0.053(3) 0.0060(17) -0.0103(18) -0.0141(18)
C29 0.017(3) 0.019(4) 0.011(3) -0.004(3) 0.002(2) -0.007(3)
C28 0.026(4) 0.024(3) 0.013(3) -0.006(2) -0.002(4) 0.001(3)
C32 0.024(3) 0.047(5) 0.031(5) -0.022(4) 0.000(3) -0.012(3)
C31 0.039(5) 0.039(5) 0.030(4) -0.022(4) 0.016(4) -0.021(4)
C30 0.036(4) 0.026(3) 0.015(3) -0.005(2) 0.003(4) -0.015(3)
C19 0.026(4) 0.041(4) 0.020(4) -0.011(3) -0.004(3) 0.003(4)
C20 0.035(4) 0.025(4) 0.016(3) -0.005(3) 0.005(4) -0.008(4)
C21 0.022(4) 0.030(4) 0.022(4) -0.008(3) 0.001(3) -0.010(3)
C22 0.034(4) 0.033(4) 0.016(3) -0.008(3) 0.005(4) -0.016(4)
C23 0.022(4) 0.050(5) 0.025(4) -0.017(4) 0.006(3) -0.012(4)

loop_
_atom_type_symbol
_atom_type_description
_atom_type_scat_dispersion_real
_atom_type_scat_dispersion_imag
_atom_type_scat_source
C C 0.0033 0.0016 'International Tables Vol C Tables 4.2.6.8 and 6.1.1.4'
H H 0.0000 0.0000 'International Tables Vol C Tables 4.2.6.8 and 6.1.1.4'
Er Er -0.2586 4.9576 'International Tables Vol C Tables 4.2.6.8 and 6.1.1.4'
K K 0.2009 0.2494 'International Tables Vol C Tables 4.2.6.8 and 6.1.1.4'
O O 0.0106 0.0060 'International Tables Vol C Tables 4.2.6.8 and 6.1.1.4'

loop_
_geom_angle_atom_site_label_1
_geom_angle_atom_site_label_2
_geom_angle_atom_site_label_3
_geom_angle
_geom_angle_site_symmetry_1
_geom_angle_site_symmetry_3
O2 Er1 O1 92.83(8) . .
O2 Er1 C7 133.59(8) . .
O1 Er1 C7 93.10(8) . .
O2 Er1 C2 134.44(9) . .
O1 Er1 C2 95.28(9) . .
C7 Er1 C2 90.64(10) . .
O2 Er1 C1 106.82(9) . .
O1 Er1 C1 84.57(9) . .
C7 Er1 C1 119.55(10) . .
C2 Er1 C1 30.39(10) . .
O2 Er1 C6 106.48(9) . .
O1 Er1 C6 80.20(8) . .
C7 Er1 C6 30.47(9) . .
C2 Er1 C6 119.08(10) . .
C1 Er1 C6 143.87(10) . .
O2 Er1 C10 84.11(8) . .
O1 Er1 C10 100.59(9) . .
C7 Er1 C10 49.57(9) . .
C2 Er1 C10 137.45(9) . .
C1 Er1 C10 167.79(9) . .
C6 Er1 C10 29.70(10) . .
O2 Er1 C5 85.27(8) . .
O1 Er1 C5 106.14(9) . .
C7 Er1 C5 136.17(9) . .
C2 Er1 C5 49.44(10) . .
C1 Er1 C5 29.78(10) . .
C6 Er1 C5 166.59(9) . .
C10 Er1 C5 151.64(10) . .
O2 Er1 C3 124.28(9) . .
O1 Er1 C3 125.24(9) . .
C7 Er1 C3 87.84(10) . .
C2 Er1 C3 29.99(10) . .
C1 Er1 C3 49.42(10) . .
C6 Er1 C3 117.83(10) . .
C10 Er1 C3 119.97(10) . .
C5 Er1 C3 48.84(9) . .
O2 Er1 C8 122.34(9) . .
O1 Er1 C8 123.09(8) . .
C7 Er1 C8 30.03(9) . .
C2 Er1 C8 89.37(10) . .
C1 Er1 C8 118.91(9) . .
C6 Er1 C8 49.50(9) . .
C10 Er1 C8 49.07(9) . .
C5 Er1 C8 118.81(9) . .
C3 Er1 C8 72.58(9) . .
O2 Er1 C9 92.96(9) . .
O1 Er1 C9 128.56(9) . .
C7 Er1 C9 49.47(9) . .
C2 Er1 C9 115.52(10) . .
C1 Er1 C9 141.00(10) . .
C6 Er1 C9 49.29(9) . .
C10 Er1 C9 29.81(10) . .
C5 Er1 C9 125.27(10) . .
C3 Er1 C9 91.63(10) . .
C8 Er1 C9 29.60(9) . .
O2 Er1 C4 95.00(9) . .
O1 Er1 C4 133.51(9) . .
C7 Er1 C4 113.12(10) . .
C2 Er1 C4 49.35(10) . .
C1 Er1 C4 49.35(10) . .
C6 Er1 C4 139.49(10) . .
C10 Er1 C4 125.77(10) . .
C5 Er1 C4 29.76(10) . .
C3 Er1 C4 29.41(10) . .
C8 Er1 C4 89.99(10) . .
C9 Er1 C4 96.71(10) . .
O2 K1 O1 68.25(6) . .
O2 K1 O3 96.95(7) . .
O1 K1 O3 110.71(7) . .
O2 K1 C19 117.44(8) . .
O1 K1 C19 137.7(3) . .
O3 K1 C19 110.0(3) . .
O2 K1 C23 126.1(2) . .
O1 K1 C23 112.6(2) . .
O3 K1 C23 127.31(9) . .
C19 K1 C23 27.46(6) . .
O2 K1 C20 133.0(2) . .
O1 K1 C20 153.81(9) . .
O3 K1 C20 84.4(2) . .
C19 K1 C20 27.4 . .
C23 K1 C20 44.91(7) . .
O2 K1 C22 152.1(2) . .
O1 K1 C22 109.28(10) . .
O3 K1 C22 109.3(2) . .
C19 K1 C22 44.79(7) . .
C23 K1 C22 27.1 . .
C20 K1 C22 44.55(6) . .
O2 K1 C21 159.96(18) . .
O1 K1 C21 130.0(2) . .
O3 K1 C21 84.38(14) . .
C19 K1 C21 44.74(6) . .
C23 K1 C21 44.58(6) . .
C20 K1 C21 27.1 . .
C22 K1 C21 26.9 . .
O2 K1 C23 145.2(2) . 2_765
O1 K1 C23 144.62(18) . 2_765
O3 K1 C23 82.00(10) . 2_765
C19 K1 C23 35.6(3) . 2_765
C23 K1 C23 45.36(14) . 2_765
C20 K1 C23 12.3(4) . 2_765
C22 K1 C23 37.0(2) . 2_765
C21 K1 C23 15.1(4) . 2_765
O2 K1 C22 121.16(14) . 2_765
O1 K1 C22 149.6(3) . 2_765
O3 K1 C22 97.3(3) . 2_765
C19 K1 C22 12.7(6) . 2_765
C23 K1 C22 37.3(4) . 2_765
C20 K1 C22 16.2(5) . 2_765
C22 K1 C22 47.60(15) . 2_765
C21 K1 C22 39.2(3) . 2_765
C23 K1 C22 26.8 2_765 2_765
O2 K1 C19 161.00(14) . 2_765
O1 K1 C19 118.0(2) . 2_765
O3 K1 C19 97.0(3) . 2_765
C19 K1 C19 45.04(12) . 2_765
C23 K1 C19 35.35(12) . 2_765
C20 K1 C19 36.58(15) . 2_765
C22 K1 C19 12.61(15) . 2_765
C21 K1 C19 14.57(16) . 2_765
C23 K1 C19 26.8(4) 2_765 2_765
C22 K1 C19 43.99(18) 2_765 2_765
O2 K1 C21 117.20(12) . 2_765
O1 K1 C21 123.2(3) . 2_765
O3 K1 C21 123.3(2) . 2_765
C19 K1 C21 14.6(6) . 2_765
C23 K1 C21 15.1(6) . 2_765
C20 K1 C21 39.0(4) . 2_765
C22 K1 C21 39.2(4) . 2_765
C21 K1 C21 48.64(12) . 2_765
C23 K1 C21 43.96(7) 2_765 2_765
C22 K1 C21 26.72(5) 2_765 2_765
C19 K1 C21 43.9(2) 2_765 2_765
O2 K1 H16B 56.9(8) . .
O1 K1 H16B 124.6(8) . .
O3 K1 H16B 71.4(7) . .
C19 K1 H16B 79.6(8) . .
C23 K1 H16B 105.4(8) . .
C20 K1 H16B 79.9(8) . .
C22 K1 H16B 122.4(8) . .
C21 K1 H16B 105.4(8) . .
C23 K1 H16B 90.6(8) 2_765 .
C22 K1 H16B 74.8(8) 2_765 .
C19 K1 H16B 116.4(8) 2_765 .
C21 K1 H16B 90.3(8) 2_765 .
O2 K1 H14A 125.0(9) . .
O1 K1 H14A 57.2(9) . .
O3 K1 H14A 96.0(9) . .
C19 K1 H14A 107.4(9) . .
C23 K1 H14A 83.6(9) . .
C20 K1 H14A 101.4(9) . .
C22 K1 H14A 62.8(9) . .
C21 K1 H14A 74.5(9) . .
C23 K1 H14A 89.6(9) 2_765 .
C22 K1 H14A 109.7(9) 2_765 .
C19 K1 H14A 66.0(9) 2_765 .
C21 K1 H14A 98.6(9) 2_765 .
H16B K1 H14A 167.3(11) . .
O4 K2 C32 116.8(3) . .
O4 K2 C28 128.13(9) . .
C32 K2 C28 27.1 . .
O4 K2 C31 90.1(2) . .
C32 K2 C31 27.0 . .
C28 K2 C31 44.41(6) . .
O4 K2 C30 127.8(2) . 2_576
C32 K2 C30 14.6(6) . 2_576
C28 K2 C30 14.2(5) . 2_576
C31 K2 C30 38.2(4) . 2_576
O4 K2 C29 103.6(2) . 2_576
C32 K2 C29 13.27(16) . 2_576
C28 K2 C29 37.02(13) . 2_576
C31 K2 C29 14.94(16) . 2_576
C30 K2 C29 26.9(4) 2_576 2_576
O4 K2 C29 105.7(2) . .
C32 K2 C29 44.40(6) . .
C28 K2 C29 27.0 . .
C31 K2 C29 44.19(6) . .
C30 K2 C29 38.0(3) 2_576 .
C29 K2 C29 46.70(11) 2_576 .
O4 K2 C31 120.14(18) . 2_576
C32 K2 C31 37.3(3) . 2_576
C28 K2 C31 13.5(4) . 2_576
C31 K2 C31 47.02(14) . 2_576
C30 K2 C31 26.8 2_576 2_576
C29 K2 C31 44.10(19) 2_576 2_576
C29 K2 C31 14.9(4) . 2_576
O4 K2 C7 72.30(9) . 1_455
C32 K2 C7 97.03(19) . 1_455
C28 K2 C7 123.0(3) . 1_455
C31 K2 C7 93.37(13) . 1_455
C30 K2 C7 108.8(3) 2_576 1_455
C29 K2 C7 91.42(10) 2_576 1_455
C29 K2 C7 137.34(10) . 1_455
C31 K2 C7 134.36(18) 2_576 1_455
O4 K2 C28 83.91(14) . 2_576
C32 K2 C28 36.5(4) . 2_576
C28 K2 C28 45.84(16) . 2_576
C31 K2 C28 13.4(5) . 2_576
C30 K2 C28 44.11(6) 2_576 2_576
C29 K2 C28 26.8(4) 2_576 2_576
C29 K2 C28 36.8(3) . 2_576
C31 K2 C28 44.04(5) 2_576 2_576
C7 K2 C28 102.7(2) 1_455 2_576
O4 K2 C30 83.89(10) . .
C32 K2 C30 44.27(6) . .
C28 K2 C30 44.26(5) . .
C31 K2 C30 26.8 . .
C30 K2 C30 47.41(16) 2_576 .
C29 K2 C30 37.85(13) 2_576 .
C29 K2 C30 26.8 . .
C31 K2 C30 38.0(2) 2_576 .
C7 K2 C30 115.9(2) 1_455 .
C28 K2 C30 14.1(5) 2_576 .
O4 K2 C32 93.39(17) . 2_576
C32 K2 C32 46.04(13) . 2_576
C28 K2 C32 36.5(2) . 2_576
C31 K2 C32 37.1(3) . 2_576
C30 K2 C32 44.06(6) 2_576 2_576
C29 K2 C32 44.06(16) 2_576 2_576
C29 K2 C32 13.2(4) . 2_576
C31 K2 C32 26.8 2_576 2_576
C7 K2 C32 129.49(19) 1_455 2_576
C28 K2 C32 26.8 2_576 2_576
C30 K2 C32 14.4(4) . 2_576
C5 C1 C2 107.7(3) . .
C5 C1 Er1 76.23(18) . .
C2 C1 Er1 74.65(17) . .
C5 C1 K2 79.37(18) . .
C2 C1 K2 73.08(17) . .
Er1 C1 K2 130.74(11) . .
C5 C1 H1 126.1 . .
C2 C1 H1 126.1 . .
Er1 C1 H1 115.2 . .
K2 C1 H1 113.8 . .
C3 C2 C1 107.3(3) . .
C3 C2 Er1 76.40(17) . .
C1 C2 Er1 74.97(17) . .
C3 C2 K2 75.83(17) . .
C1 C2 K2 81.23(17) . .
Er1 C2 K2 135.67(12) . .
C3 C2 H2 126.3 . .
C1 C2 H2 126.3 . .
Er1 C2 H2 114.7 . .
K2 C2 H2 109.6 . .
C4 C3 C2 108.8(3) . .
C4 C3 Er1 75.84(18) . .
C2 C3 Er1 73.61(17) . .
C4 C3 K2 81.65(18) . .
C2 C3 K2 78.04(17) . .
Er1 C3 K2 135.34(11) . .
C4 C3 H3 125.6 . .
C2 C3 H3 125.6 . .
Er1 C3 H3 116.9 . .
K2 C3 H3 107.6 . .
C3 C4 C5 107.7(3) . .
C3 C4 Er1 74.75(17) . .
C5 C4 Er1 74.46(17) . .
C3 C4 K2 72.91(18) . .
C5 C4 K2 80.11(18) . .
Er1 C4 K2 129.84(12) . .
C3 C4 H4 126.2 . .
C5 C4 H4 126.2 . .
Er1 C4 H4 116.7 . .
K2 C4 H4 113.2 . .
C1 C5 C4 108.5(3) . .
C1 C5 Er1 73.99(17) . .
C4 C5 Er1 75.78(17) . .
C1 C5 K2 75.82(17) . .
C4 C5 K2 74.82(17) . .
Er1 C5 K2 127.77(11) . .
C1 C5 H5 125.7 . .
C4 C5 H5 125.7 . .
Er1 C5 H5 116.5 . .
K2 C5 H5 115.7 . .
C10 C6 C7 107.9(3) . .
C10 C6 Er1 76.10(17) . .
C7 C6 Er1 74.31(16) . .
C10 C6 K2 82.48(17) . 1_655
C7 C6 K2 74.37(16) . 1_655
Er1 C6 K2 133.97(11) . 1_655
C10 C6 H6 126.0 . .
C7 C6 H6 126.0 . .
Er1 C6 H6 115.7 . .
K2 C6 H6 109.9 1_655 .
C8 C7 C6 107.5(3) . .
C8 C7 Er1 76.80(16) . .
C6 C7 Er1 75.22(16) . .
C8 C7 K2 79.41(17) . 1_655
C6 C7 K2 79.19(16) . 1_655
Er1 C7 K2 137.56(11) . 1_655
C8 C7 H7 126.3 . .
C6 C7 H7 126.3 . .
Er1 C7 H7 114.1 . .
K2 C7 H7 108.3 1_655 .
C9 C8 C7 108.2(3) . .
C9 C8 Er1 75.50(16) . .
C7 C8 Er1 73.17(16) . .
C9 C8 K2 82.69(17) . 1_655
C7 C8 K2 74.36(16) . 1_655
Er1 C8 K2 132.31(11) . 1_655
C9 C8 H8 125.9 . .
C7 C8 H8 125.9 . .
Er1 C8 H8 117.4 . .
K2 C8 H8 109.8 1_655 .
C8 C9 C10 107.8(3) . .
C8 C9 Er1 74.90(17) . .
C10 C9 Er1 74.38(17) . .
C8 C9 K2 72.11(17) . 1_655
C10 C9 K2 77.14(17) . 1_655
Er1 C9 K2 126.48(11) . 1_655
C8 C9 H9 126.1 . .
C10 C9 H9 126.1 . .
Er1 C9 H9 116.7 . .
K2 C9 H9 116.7 1_655 .
C6 C10 C9 108.5(3) . .
C6 C10 Er1 74.20(17) . .
C9 C10 Er1 75.81(17) . .
C6 C10 K2 72.41(16) . 1_655
C9 C10 K2 77.91(17) . 1_655
Er1 C10 K2 127.55(11) . 1_655
C6 C10 H10 125.7 . .
C9 C10 H10 125.7 . .
Er1 C10 H10 116.3 . .
K2 C10 H10 116.0 1_655 .
O1 C11 C12 110.5(2) . .
O1 C11 C13 109.0(2) . .
C12 C11 C13 109.7(3) . .
O1 C11 C14 109.6(2) . .
C12 C11 C14 109.3(3) . .
C13 C11 C14 108.6(3) . .
O1 C11 K1 45.87(12) . .
C12 C11 K1 152.7(2) . .
C13 C11 K1 93.52(18) . .
C14 C11 K1 74.84(18) . .
C11 C12 H12A 109.5 . .
C11 C12 H12B 109.5 . .
H12A C12 H12B 109.5 . .
C11 C12 H12C 109.5 . .
H12A C12 H12C 109.5 . .
H12B C12 H12C 109.5 . .
C11 C13 H13A 109.5 . .
C11 C13 H13B 109.5 . .
H13A C13 H13B 109.5 . .
C11 C13 H13C 109.5 . .
H13A C13 H13C 109.5 . .
H13B C13 H13C 109.5 . .
C11 C14 K1 79.74(18) . .
C11 C14 H14A 110(2) . .
K1 C14 H14A 44(2) . .
C11 C14 H14B 110(3) . .
K1 C14 H14B 90(3) . .
H14A C14 H14B 108(4) . .
C11 C14 H14C 111(3) . .
K1 C14 H14C 150(3) . .
H14A C14 H14C 107(3) . .
H14B C14 H14C 111(4) . .
O2 C15 C18 109.4(2) . .
O2 C15 C17 109.7(2) . .
C18 C15 C17 109.7(3) . .
O2 C15 C16 109.7(2) . .
C18 C15 C16 109.4(3) . .
C17 C15 C16 109.1(3) . .
O2 C15 K1 46.08(13) . .
C18 C15 K1 95.5(2) . .
C17 C15 K1 151.0(2) . .
C16 C15 K1 73.97(18) . .
C15 C16 K1 80.22(17) . .
C15 C16 H16A 112(2) . .
K1 C16 H16A 84(2) . .
C15 C16 H16B 110(2) . .
K1 C16 H16B 47(2) . .
H16A C16 H16B 105(3) . .
C15 C16 H16C 110(2) . .
K1 C16 H16C 156(2) . .
H16A C16 H16C 110(3) . .
H16B C16 H16C 109(3) . .
C15 C17 H17A 109.5 . .
C15 C17 H17B 109.5 . .
H17A C17 H17B 109.5 . .
C15 C17 H17C 109.5 . .
H17A C17 H17C 109.5 . .
H17B C17 H17C 109.5 . .
C15 C18 H18A 109.5 . .
C15 C18 H18B 109.5 . .
H18A C18 H18B 109.5 . .
C15 C18 H18C 109.5 . .
H18A C18 H18C 109.5 . .
H18B C18 H18C 109.5 . .
O3 C24 C25 105.9(3) . .
O3 C24 H24A 110.6 . .
C25 C24 H24A 110.6 . .
O3 C24 H24B 110.6 . .
C25 C24 H24B 110.6 . .
H24A C24 H24B 108.7 . .
C24 C25 C26 102.4(3) . .
C24 C25 H25A 111.3 . .
C26 C25 H25A 111.3 . .
C24 C25 H25B 111.3 . .
C26 C25 H25B 111.3 . .
H25A C25 H25B 109.2 . .
C27 C26 C25 102.0(3) . .
C27 C26 H26A 111.4 . .
C25 C26 H26A 111.4 . .
C27 C26 H26B 111.4 . .
C25 C26 H26B 111.4 . .
H26A C26 H26B 109.2 . .
O3 C27 C26 108.8(3) . .
O3 C27 H27A 109.9 . .
C26 C27 H27A 109.9 . .
O3 C27 H27B 109.9 . .
C26 C27 H27B 109.9 . .
H27A C27 H27B 108.3 . .
O4 C33B C34B 109.6(8) . .
O4 C33B H33A 109.8 . .
C34B C33B H33A 109.8 . .
O4 C33B H33B 109.8 . .
C34B C33B H33B 109.8 . .
H33A C33B H33B 108.2 . .
C35B C34B C33B 106.8(9) . .
C35B C34B H34A 110.4 . .
C33B C34B H34A 110.4 . .
C35B C34B H34B 110.4 . .
C33B C34B H34B 110.4 . .
H34A C34B H34B 108.6 . .
C34B C35B C36B 108.7(10) . .
C34B C35B H35A 110.0 . .
C36B C35B H35A 110.0 . .
C34B C35B H35B 110.0 . .
C36B C35B H35B 110.0 . .
H35A C35B H35B 108.3 . .
C35B C36B O4 104.5(9) . .
C35B C36B H36A 110.9 . .
O4 C36B H36A 110.9 . .
C35B C36B H36B 110.9 . .
O4 C36B H36B 110.9 . .
H36A C36B H36B 108.9 . .
C11 O1 Er1 150.56(17) . .
C11 O1 K1 112.21(15) . .
Er1 O1 K1 96.71(7) . .
C15 O2 Er1 149.82(18) . .
C15 O2 K1 111.96(16) . .
Er1 O2 K1 97.19(7) . .
C27 O3 C24 108.8(3) . .
C27 O3 K1 112.1(2) . .
C24 O3 K1 123.63(19) . .
C33B O4 C36A 99.6(7) . .
C33B O4 C33A 35.5(6) . .
C36A O4 C33A 111.8(6) . .
C33B O4 C36B 108.0(6) . .
C36A O4 C36B 16.3(8) . .
C33A O4 C36B 110.3(6) . .
C33B O4 K2 131.3(4) . .
C36A O4 K2 126.5(5) . .
C33A O4 K2 119.2(5) . .
C36B O4 K2 120.6(5) . .
O4 C36A C35A 103.5(8) . .
O4 C36A H36C 111.1 . .
C35A C36A H36C 111.1 . .
O4 C36A H36D 111.1 . .
C35A C36A H36D 111.1 . .
H36C C36A H36D 109.0 . .
C34A C35A C36A 98.7(8) . .
C34A C35A H35C 112.0 . .
C36A C35A H35C 112.0 . .
C34A C35A H35D 112.0 . .
C36A C35A H35D 112.0 . .
H35C C35A H35D 109.7 . .
C35A C34A C33A 104.9(8) . .
C35A C34A H34C 110.8 . .
C33A C34A H34C 110.8 . .
C35A C34A H34D 110.8 . .
C33A C34A H34D 110.8 . .
H34C C34A H34D 108.8 . .
O4 C33A C34A 102.7(7) . .
O4 C33A H33C 111.2 . .
C34A C33A H33C 111.2 . .
O4 C33A H33D 111.2 . .
C34A C33A H33D 111.2 . .
H33C C33A H33D 109.1 . .
C30 C29 C28 108.0 . .
C30 C29 K2 76.57(19) . 2_576
C28 C29 K2 76.9(2) . 2_576
C30 C29 K2 77.24(19) . .
C28 C29 K2 75.38(19) . .
K2 C29 K2 133.30(11) 2_576 .
C30 C29 H29 126.0 . .
C28 C29 H29 126.0 . .
K2 C29 H29 112.9 2_576 .
K2 C29 H29 113.7 . .
C32 C28 C29 108.0 . .
C32 C28 K2 76.38(18) . .
C29 C28 K2 77.63(19) . .
C32 C28 K2 76.85(18) . 2_576
C29 C28 K2 76.23(19) . 2_576
K2 C28 K2 134.16(15) . 2_576
C32 C28 H28 126.0 . .
C29 C28 H28 126.0 . .
K2 C28 H28 112.5 . .
K2 C28 H28 113.3 2_576 .
C28 C32 C31 108.0 . .
C28 C32 K2 76.48(18) . .
C31 C32 K2 77.59(19) . .
C28 C32 K2 76.38(18) . 2_576
C31 C32 K2 76.40(19) . 2_576
K2 C32 K2 133.96(12) . 2_576
C28 C32 H32 126.0 . .
C31 C32 H32 126.0 . .
K2 C32 H32 112.4 . .
K2 C32 H32 113.6 2_576 .
C32 C31 C30 108.0 . .
C32 C31 K2 75.40(19) . .
C30 C31 K2 77.32(18) . .
C32 C31 K2 76.8(2) . 2_576
C30 C31 K2 76.22(18) . 2_576
K2 C31 K2 132.98(13) . 2_576
C32 C31 H31 126.0 . .
C30 C31 H31 126.0 . .
K2 C31 H31 113.7 . .
K2 C31 H31 113.4 2_576 .
C31 C30 C29 108.0 . .
C31 C30 K2 76.95(18) . 2_576
C29 C30 K2 76.55(19) . 2_576
C31 C30 K2 75.87(18) . .
C29 C30 K2 75.96(19) . .
K2 C30 K2 132.59(14) 2_576 .
C31 C30 H30 126.0 . .
C29 C30 H30 126.0 . .
K2 C30 H30 113.0 2_576 .
K2 C30 H30 114.5 . .
C20 C19 C23 108.0 . .
C20 C19 K1 77.59(19) . .
C23 C19 K1 77.1(2) . .
C20 C19 K1 77.23(17) . 2_765
C23 C19 K1 76.04(18) . 2_765
K1 C19 K1 134.96(12) . 2_765
C20 C19 H19 126.0 . .
C23 C19 H19 126.0 . .
K1 C19 H19 111.9 . .
K1 C19 H19 113.2 2_765 .
C19 C20 C21 108.0 . .
C19 C20 K1 75.0(2) . .
C21 C20 K1 78.09(19) . .
C19 C20 K1 76.11(18) . 2_765
C21 C20 K1 76.47(17) . 2_765
K1 C20 K1 132.87(15) . 2_765
C19 C20 H20 126.0 . .
C21 C20 H20 126.0 . .
K1 C20 H20 113.3 . .
K1 C20 H20 113.8 2_765 .
C20 C21 C22 108.0 . .
C20 C21 K1 74.8(2) . .
C22 C21 K1 76.3(2) . .
C20 C21 K1 76.91(18) . 2_765
C22 C21 K1 75.94(18) . 2_765
K1 C21 K1 131.36(11) . 2_765
C20 C21 H21 126.0 . .
C22 C21 H21 126.0 . .
K1 C21 H21 115.1 . .
K1 C21 H21 113.5 2_765 .
C23 C22 C21 108.0 . .
C23 C22 K1 74.6(2) . .
C21 C22 K1 76.8(2) . .
C23 C22 K1 76.37(18) . 2_765
C21 C22 K1 77.34(18) . 2_765
K1 C22 K1 132.40(14) . 2_765
C23 C22 H22 126.0 . .
C21 C22 H22 126.0 . .
K1 C22 H22 114.8 . .
K1 C22 H22 112.8 2_765 .
C22 C23 C19 108.0 . .
C22 C23 K1 78.23(19) . .
C19 C23 K1 75.4(2) . .
C22 C23 K1 76.80(17) . 2_765
C19 C23 K1 77.17(18) . 2_765
K1 C23 K1 134.64(13) . 2_765
C22 C23 H23 126.0 . .
C19 C23 H23 126.0 . .
K1 C23 H23 112.8 . .
K1 C23 H23 112.5 2_765 .

loop_
_geom_bond_atom_site_label_1
_geom_bond_atom_site_label_2
_geom_bond_distance
_geom_bond_site_symmetry_2
Er1 O2 2.1004(19) .
Er1 O1 2.1023(19) .
Er1 C7 2.690(3) .
Er1 C2 2.696(3) .
Er1 C1 2.700(3) .
Er1 C6 2.702(3) .
Er1 C10 2.726(3) .
Er1 C5 2.728(3) .
Er1 C3 2.731(3) .
Er1 C8 2.736(3) .
Er1 C9 2.744(3) .
Er1 C4 2.745(3) .
K1 O2 2.706(2) .
K1 O1 2.721(2) .
K1 O3 2.768(3) .
K1 C19 2.980(6) .
K1 C23 3.002(6) .
K1 C20 3.013(6) .
K1 C22 3.048(5) .
K1 C21 3.055(5) .
K1 C23 3.058(5) 2_765
K1 C22 3.063(6) 2_765
K1 C19 3.072(6) 2_765
K1 C21 3.081(7) 2_765
K1 H16B 2.85(3) .
K1 H14A 2.81(4) .
K2 O4 2.760(3) .
K2 C32 3.025(6) .
K2 C28 3.027(6) .
K2 C31 3.053(5) .
K2 C30 3.055(6) 2_576
K2 C29 3.055(5) 2_576
K2 C29 3.055(5) .
K2 C31 3.065(5) 2_576
K2 C7 3.065(3) 1_455
K2 C28 3.064(5) 2_576
K2 C30 3.071(5) .
K2 C32 3.070(5) 2_576
C1 C5 1.395(5) .
C1 C2 1.414(5) .
C1 H1 0.9300 .
C2 C3 1.405(5) .
C2 H2 0.9300 .
C3 C4 1.390(5) .
C3 H3 0.9300 .
C4 C5 1.406(5) .
C4 H4 0.9300 .
C5 H5 0.9300 .
C6 C10 1.391(5) .
C6 C7 1.417(4) .
C6 K2 3.126(3) 1_655
C6 H6 0.9300 .
C7 C8 1.407(4) .
C7 K2 3.065(3) 1_655
C7 H7 0.9300 .
C8 C9 1.400(4) .
C8 K2 3.129(3) 1_655
C8 H8 0.9300 .
C9 C10 1.407(5) .
C9 K2 3.261(3) 1_655
C9 H9 0.9300 .
C10 K2 3.251(3) 1_655
C10 H10 0.9300 .
C11 O1 1.415(3) .
C11 C12 1.521(4) .
C11 C13 1.523(4) .
C11 C14 1.531(5) .
C12 H12A 0.9600 .
C12 H12B 0.9600 .
C12 H12C 0.9600 .
C13 H13A 0.9600 .
C13 H13B 0.9600 .
C13 H13C 0.9600 .
C14 H14A 1.00(4) .
C14 H14B 0.92(5) .
C14 H14C 0.98(5) .
C15 O2 1.405(3) .
C15 C18 1.533(4) .
C15 C17 1.533(5) .
C15 C16 1.539(4) .
C16 H16A 0.95(4) .
C16 H16B 0.92(4) .
C16 H16C 0.95(4) .
C17 H17A 0.9600 .
C17 H17B 0.9600 .
C17 H17C 0.9600 .
C18 H18A 0.9600 .
C18 H18B 0.9600 .
C18 H18C 0.9600 .
C24 O3 1.438(4) .
C24 C25 1.515(5) .
C24 H24A 0.9700 .
C24 H24B 0.9700 .
C25 C26 1.528(5) .
C25 H25A 0.9700 .
C25 H25B 0.9700 .
C26 C27 1.508(5) .
C26 H26A 0.9700 .
C26 H26B 0.9700 .
C27 O3 1.420(4) .
C27 H27A 0.9700 .
C27 H27B 0.9700 .
C33B O4 1.349(9) .
C33B C34B 1.468(11) .
C33B H33A 0.9700 .
C33B H33B 0.9700 .
C34B C35B 1.387(12) .
C34B H34A 0.9700 .
C34B H34B 0.9700 .
C35B C36B 1.469(13) .
C35B H35A 0.9700 .
C35B H35B 0.9700 .
C36B O4 1.472(11) .
C36B H36A 0.9700 .
C36B H36B 0.9700 .
O4 C36A 1.428(11) .
O4 C33A 1.435(9) .
C36A C35A 1.520(12) .
C36A H36C 0.9700 .
C36A H36D 0.9700 .
C35A C34A 1.521(12) .
C35A H35C 0.9700 .
C35A H35D 0.9700 .
C34A C33A 1.528(11) .
C34A H34C 0.9700 .
C34A H34D 0.9700 .
C33A H33C 0.9700 .
C33A H33D 0.9700 .
C29 C30 1.4200 .
C29 C28 1.4200 .
C29 K2 3.055(5) 2_576
C29 H29 0.9300 .
C28 C32 1.4200 .
C28 K2 3.064(6) 2_576
C28 H28 0.9300 .
C32 C31 1.4200 .
C32 K2 3.070(6) 2_576
C32 H32 0.9300 .
C31 C30 1.4200 .
C31 K2 3.065(5) 2_576
C31 H31 0.9300 .
C30 K2 3.055(5) 2_576
C30 H30 0.9300 .
C19 C20 1.4200 .
C19 C23 1.4200 .
C19 K1 3.072(6) 2_765
C19 H19 0.9300 .
C20 C21 1.4200 .
C20 K1 3.086(5) 2_765
C20 H20 0.9300 .
C21 C22 1.4200 .
C21 K1 3.081(5) 2_765
C21 H21 0.9300 .
C22 C23 1.4200 .
C22 K1 3.063(5) 2_765
C22 H22 0.9300 .
C23 K1 3.058(6) 2_765
C23 H23 0.9300 .

loop_
_geom_torsion_atom_site_label_1
_geom_torsion_atom_site_label_2
_geom_torsion_atom_site_label_3
_geom_torsion_atom_site_label_4
_geom_torsion
_geom_torsion_site_symmetry_1
_geom_torsion_site_symmetry_4
O2 Er1 C1 C5 -45.42(19) . .
O1 Er1 C1 C5 -136.74(19) . .
C7 Er1 C1 C5 132.77(18) . .
C2 Er1 C1 C5 113.1(3) . .
C6 Er1 C1 C5 158.11(18) . .
C10 Er1 C1 C5 107.6(5) . .
C3 Er1 C1 C5 75.6(2) . .
C8 Er1 C1 C5 98.23(19) . .
C9 Er1 C1 C5 71.9(2) . .
C4 Er1 C1 C5 36.56(18) . .
O2 Er1 C1 C2 -158.50(18) . .
O1 Er1 C1 C2 110.17(19) . .
C7 Er1 C1 C2 19.7(2) . .
C6 Er1 C1 C2 45.0(3) . .
C10 Er1 C1 C2 -5.5(6) . .
C5 Er1 C1 C2 -113.1(3) . .
C3 Er1 C1 C2 -37.45(18) . .
C8 Er1 C1 C2 -14.9(2) . .
C9 Er1 C1 C2 -41.2(3) . .
C4 Er1 C1 C2 -76.5(2) . .
O2 Er1 C1 K2 -107.91(15) . .
O1 Er1 C1 K2 160.76(16) . .
C7 Er1 C1 K2 70.27(18) . .
C2 Er1 C1 K2 50.59(18) . .
C6 Er1 C1 K2 95.6(2) . .
C10 Er1 C1 K2 45.1(5) . .
C5 Er1 C1 K2 -62.50(19) . .
C3 Er1 C1 K2 13.14(13) . .
C8 Er1 C1 K2 35.73(19) . .
C9 Er1 C1 K2 9.4(3) . .
C4 Er1 C1 K2 -25.94(13) . .
O4 K2 C1 C5 172.75(19) . .
C32 K2 C1 C5 -55.4(5) . .
C28 K2 C1 C5 -57.0(2) . .
C31 K2 C1 C5 -118.3(4) . .
C30 K2 C1 C5 -48.8(2) 2_576 .
C29 K2 C1 C5 -86.5(7) 2_576 .
C29 K2 C1 C5 -84.8(3) . .
C31 K2 C1 C5 -68.7(3) 2_576 .
C7 K2 C1 C5 105.21(19) 1_455 .
C28 K2 C1 C5 -119.8(2) 2_576 .
C30 K2 C1 C5 -113.0(2) . .
C32 K2 C1 C5 -99.0(3) 2_576 .
O4 K2 C1 C2 -74.9(2) . .
C32 K2 C1 C2 57.0(5) . .
C28 K2 C1 C2 55.4(3) . .
C31 K2 C1 C2 -5.9(4) . .
C30 K2 C1 C2 63.6(2) 2_576 .
C29 K2 C1 C2 25.9(7) 2_576 .
C29 K2 C1 C2 27.6(3) . .
C31 K2 C1 C2 43.7(3) 2_576 .
C7 K2 C1 C2 -142.41(19) 1_455 .
C28 K2 C1 C2 -7.4(3) 2_576 .
C30 K2 C1 C2 -0.6(3) . .
C32 K2 C1 C2 13.4(3) 2_576 .
O4 K2 C1 Er1 -126.02(17) . .
C32 K2 C1 Er1 5.9(5) . .
C28 K2 C1 Er1 4.2(2) . .
C31 K2 C1 Er1 -57.1(4) . .
C30 K2 C1 Er1 12.4(2) 2_576 .
C29 K2 C1 Er1 -25.2(7) 2_576 .
C29 K2 C1 Er1 -23.6(3) . .
C31 K2 C1 Er1 -7.4(3) 2_576 .
C7 K2 C1 Er1 166.44(14) 1_455 .
C28 K2 C1 Er1 -58.5(2) 2_576 .
C30 K2 C1 Er1 -51.7(2) . .
C32 K2 C1 Er1 -37.8(3) 2_576 .
C5 C1 C2 C3 0.5(3) . .
Er1 C1 C2 C3 70.2(2) . .
K2 C1 C2 C3 -72.1(2) . .
C5 C1 C2 Er1 -69.7(2) . .
K2 C1 C2 Er1 -142.27(9) . .
C5 C1 C2 K2 72.6(2) . .
Er1 C1 C2 K2 142.27(9) . .
O2 Er1 C2 C3 -83.1(2) . .
O1 Er1 C2 C3 177.74(18) . .
C7 Er1 C2 C3 84.56(19) . .
C1 Er1 C2 C3 -112.5(3) . .
C6 Er1 C2 C3 96.03(19) . .
C10 Er1 C2 C3 65.8(2) . .
C5 Er1 C2 C3 -75.5(2) . .
C8 Er1 C2 C3 54.55(19) . .
C9 Er1 C2 C3 40.2(2) . .
C4 Er1 C2 C3 -35.97(18) . .
O2 Er1 C2 C1 29.4(2) . .
O1 Er1 C2 C1 -69.79(19) . .
C7 Er1 C2 C1 -163.0(2) . .
C6 Er1 C2 C1 -151.49(18) . .
C10 Er1 C2 C1 178.27(18) . .
C5 Er1 C2 C1 36.97(18) . .
C3 Er1 C2 C1 112.5(3) . .
C8 Er1 C2 C1 167.0(2) . .
C9 Er1 C2 C1 152.67(18) . .
C4 Er1 C2 C1 76.5(2) . .
O2 Er1 C2 K2 -30.5(2) . .
O1 Er1 C2 K2 -129.72(17) . .
C7 Er1 C2 K2 137.11(18) . .
C1 Er1 C2 K2 -59.9(2) . .
C6 Er1 C2 K2 148.57(15) . .
C10 Er1 C2 K2 118.34(18) . .
C5 Er1 C2 K2 -22.97(14) . .
C3 Er1 C2 K2 52.54(19) . .
C8 Er1 C2 K2 107.10(18) . .
C9 Er1 C2 K2 92.74(18) . .
C4 Er1 C2 K2 16.57(14) . .
O4 K2 C2 C3 -150.5(2) . .
C32 K2 C2 C3 -38.6(5) . .
C28 K2 C2 C3 -25.2(2) . .
C31 K2 C2 C3 -73.0(3) . .
C30 K2 C2 C3 -25.4(3) 2_576 .
C29 K2 C2 C3 -57.6(3) 2_576 .
C29 K2 C2 C3 -44.6(3) . .
C31 K2 C2 C3 -31.5(2) 2_576 .
C7 K2 C2 C3 156.89(17) 1_455 .
C28 K2 C2 C3 -74.8(2) 2_576 .
C30 K2 C2 C3 -70.0(2) . .
C32 K2 C2 C3 -57.7(3) 2_576 .
O4 K2 C2 C1 99.0(2) . .
C32 K2 C2 C1 -149.1(4) . .
C28 K2 C2 C1 -135.69(19) . .
C31 K2 C2 C1 176.6(3) . .
C30 K2 C2 C1 -135.9(3) 2_576 .
C29 K2 C2 C1 -168.1(3) 2_576 .
C29 K2 C2 C1 -155.0(3) . .
C31 K2 C2 C1 -142.0(2) 2_576 .
C7 K2 C2 C1 46.4(2) 1_455 .
C28 K2 C2 C1 174.73(18) 2_576 .
C30 K2 C2 C1 179.5(2) . .
C32 K2 C2 C1 -168.2(3) 2_576 .
O4 K2 C2 Er1 156.76(19) . .
C32 K2 C2 Er1 -91.3(4) . .
C28 K2 C2 Er1 -77.94(19) . .
C31 K2 C2 Er1 -125.7(3) . .
C30 K2 C2 Er1 -78.1(3) 2_576 .
C29 K2 C2 Er1 -110.4(3) 2_576 .
C29 K2 C2 Er1 -97.3(3) . .
C31 K2 C2 Er1 -84.2(2) 2_576 .
C7 K2 C2 Er1 104.17(18) 1_455 .
C28 K2 C2 Er1 -127.52(17) 2_576 .
C30 K2 C2 Er1 -122.7(2) . .
C32 K2 C2 Er1 -110.4(2) 2_576 .
C1 C2 C3 C4 -0.9(3) . .
Er1 C2 C3 C4 68.3(2) . .
K2 C2 C3 C4 -76.8(2) . .
C1 C2 C3 Er1 -69.2(2) . .
K2 C2 C3 Er1 -145.11(9) . .
C1 C2 C3 K2 75.9(2) . .
Er1 C2 C3 K2 145.11(9) . .
O2 Er1 C3 C4 6.1(2) . .
O1 Er1 C3 C4 -117.60(19) . .
C7 Er1 C3 C4 150.1(2) . .
C2 Er1 C3 C4 -114.8(3) . .
C1 Er1 C3 C4 -76.9(2) . .
C6 Er1 C3 C4 144.52(19) . .
C10 Er1 C3 C4 110.6(2) . .
C5 Er1 C3 C4 -37.13(19) . .
C8 Er1 C3 C4 123.8(2) . .
C9 Er1 C3 C4 100.8(2) . .
O2 Er1 C3 C2 120.94(18) . .
O1 Er1 C3 C2 -2.8(2) . .
C7 Er1 C3 C2 -95.03(19) . .
C1 Er1 C3 C2 37.98(18) . .
C6 Er1 C3 C2 -100.65(19) . .
C10 Er1 C3 C2 -134.60(18) . .
C5 Er1 C3 C2 77.7(2) . .
C8 Er1 C3 C2 -121.4(2) . .
C9 Er1 C3 C2 -144.36(19) . .
C4 Er1 C3 C2 114.8(3) . .
O2 Er1 C3 K2 68.2(2) . .
O1 Er1 C3 K2 -55.5(2) . .
C7 Er1 C3 K2 -147.81(18) . .
C2 Er1 C3 K2 -52.78(18) . .
C1 Er1 C3 K2 -14.79(14) . .
C6 Er1 C3 K2 -153.42(15) . .
C10 Er1 C3 K2 172.62(15) . .
C5 Er1 C3 K2 24.92(15) . .
C8 Er1 C3 K2 -174.2(2) . .
C9 Er1 C3 K2 162.86(18) . .
C4 Er1 C3 K2 62.1(2) . .
O4 K2 C3 C4 139.74(19) . .
C32 K2 C3 C4 -97.2(3) . .
C28 K2 C3 C4 -92.2(2) . .
C31 K2 C3 C4 -126.9(3) . .
C30 K2 C3 C4 -89.7(2) 2_576 .
C29 K2 C3 C4 -110.5(3) 2_576 .
C29 K2 C3 C4 -115.9(3) . .
C31 K2 C3 C4 -100.8(3) 2_576 .
C7 K2 C3 C4 73.2(3) 1_455 .
C28 K2 C3 C4 -134.8(2) 2_576 .
C30 K2 C3 C4 -136.34(19) . .
C32 K2 C3 C4 -128.1(2) 2_576 .
O4 K2 C3 C2 28.43(19) . .
C32 K2 C3 C2 151.5(3) . .
C28 K2 C3 C2 156.5(2) . .
C31 K2 C3 C2 121.8(3) . .
C30 K2 C3 C2 159.0(2) 2_576 .
C29 K2 C3 C2 138.2(3) 2_576 .
C29 K2 C3 C2 132.8(3) . .
C31 K2 C3 C2 147.9(2) 2_576 .
C7 K2 C3 C2 -38.1(3) 1_455 .
C28 K2 C3 C2 113.9(2) 2_576 .
C30 K2 C3 C2 112.34(19) . .
C32 K2 C3 C2 120.6(2) 2_576 .
O4 K2 C3 Er1 79.77(18) . .
C32 K2 C3 Er1 -157.2(3) . .
C28 K2 C3 Er1 -152.21(19) . .
C31 K2 C3 Er1 173.2(3) . .
C30 K2 C3 Er1 -149.7(2) 2_576 .
C29 K2 C3 Er1 -170.4(3) 2_576 .
C29 K2 C3 Er1 -175.9(3) . .
C31 K2 C3 Er1 -160.8(2) 2_576 .
C7 K2 C3 Er1 13.3(3) 1_455 .
C28 K2 C3 Er1 165.2(2) 2_576 .
C30 K2 C3 Er1 163.68(18) . .
C32 K2 C3 Er1 171.9(2) 2_576 .
C2 C3 C4 C5 0.9(3) . .
Er1 C3 C4 C5 67.8(2) . .
K2 C3 C4 C5 -73.4(2) . .
C2 C3 C4 Er1 -66.9(2) . .
K2 C3 C4 Er1 -141.13(9) . .
C2 C3 C4 K2 74.3(2) . .
Er1 C3 C4 K2 141.13(9) . .
O2 Er1 C4 C3 -174.94(19) . .
O1 Er1 C4 C3 86.3(2) . .
C7 Er1 C4 C3 -32.8(2) . .
C2 Er1 C4 C3 36.72(19) . .
C1 Er1 C4 C3 77.1(2) . .
C6 Er1 C4 C3 -52.2(3) . .
C10 Er1 C4 C3 -88.6(2) . .
C5 Er1 C4 C3 113.7(3) . .
C8 Er1 C4 C3 -52.5(2) . .
C9 Er1 C4 C3 -81.4(2) . .
O2 Er1 C4 C5 71.34(19) . .
O1 Er1 C4 C5 -27.4(2) . .
C7 Er1 C4 C5 -146.47(18) . .
C2 Er1 C4 C5 -77.0(2) . .
C1 Er1 C4 C5 -36.58(18) . .
C6 Er1 C4 C5 -165.92(18) . .
C10 Er1 C4 C5 157.68(18) . .
C3 Er1 C4 C5 -113.7(3) . .
C8 Er1 C4 C5 -166.18(19) . .
C9 Er1 C4 C5 164.93(19) . .
O2 Er1 C4 K2 133.68(14) . .
O1 Er1 C4 K2 35.0(2) . .
C7 Er1 C4 K2 -84.13(16) . .
C2 Er1 C4 K2 -14.66(12) . .
C1 Er1 C4 K2 25.76(13) . .
C6 Er1 C4 K2 -103.58(18) . .
C10 Er1 C4 K2 -139.98(13) . .
C5 Er1 C4 K2 62.34(19) . .
C3 Er1 C4 K2 -51.37(18) . .
C8 Er1 C4 K2 -103.84(15) . .
C9 Er1 C4 K2 -132.73(15) . .
O4 K2 C4 C3 -45.4(2) . .
C32 K2 C4 C3 94.2(2) . .
C28 K2 C4 C3 86.6(2) . .
C31 K2 C4 C3 67.4(4) . .
C30 K2 C4 C3 94.9(2) 2_576 .
C29 K2 C4 C3 85.5(3) 2_576 .
C29 K2 C4 C3 59.7(3) . .
C31 K2 C4 C3 74.4(3) 2_576 .
C7 K2 C4 C3 -135.71(19) 1_455 .
C28 K2 C4 C3 53.5(3) 2_576 .
C30 K2 C4 C3 46.8(2) . .
C32 K2 C4 C3 50.7(2) 2_576 .
O4 K2 C4 C5 66.7(2) . .
C32 K2 C4 C5 -153.7(2) . .
C28 K2 C4 C5 -161.4(2) . .
C31 K2 C4 C5 179.4(4) . .
C30 K2 C4 C5 -153.04(19) 2_576 .
C29 K2 C4 C5 -162.5(3) 2_576 .
C29 K2 C4 C5 171.7(3) . .
C31 K2 C4 C5 -173.6(3) 2_576 .
C7 K2 C4 C5 -23.6(2) 1_455 .
C28 K2 C4 C5 165.6(3) 2_576 .
C30 K2 C4 C5 158.85(19) . .
C32 K2 C4 C5 162.8(2) 2_576 .
O4 K2 C4 Er1 6.69(18) . .
C32 K2 C4 Er1 146.24(19) . .
C28 K2 C4 Er1 138.6(2) . .
C31 K2 C4 Er1 119.4(4) . .
C30 K2 C4 Er1 146.94(15) 2_576 .
C29 K2 C4 Er1 137.5(2) 2_576 .
C29 K2 C4 Er1 111.7(2) . .
C31 K2 C4 Er1 126.4(3) 2_576 .
C7 K2 C4 Er1 -83.66(18) 1_455 .
C28 K2 C4 Er1 105.6(3) 2_576 .
C30 K2 C4 Er1 98.83(17) . .
C32 K2 C4 Er1 102.76(17) 2_576 .
C2 C1 C5 C4 0.1(3) . .
Er1 C1 C5 C4 -68.5(2) . .
K2 C1 C5 C4 68.3(2) . .
C2 C1 C5 Er1 68.6(2) . .
K2 C1 C5 Er1 136.86(9) . .
C2 C1 C5 K2 -68.2(2) . .
Er1 C1 C5 K2 -136.86(9) . .
C3 C4 C5 C1 -0.6(3) . .
Er1 C4 C5 C1 67.4(2) . .
K2 C4 C5 C1 -69.0(2) . .
C3 C4 C5 Er1 -68.0(2) . .
K2 C4 C5 Er1 -136.34(9) . .
C3 C4 C5 K2 68.4(2) . .
Er1 C4 C5 K2 136.34(9) . .
O2 Er1 C5 C1 136.84(19) . .
O1 Er1 C5 C1 45.25(19) . .
C7 Er1 C5 C1 -67.3(2) . .
C2 Er1 C5 C1 -37.77(18) . .
C6 Er1 C5 C1 -71.5(5) . .
C10 Er1 C5 C1 -154.9(2) . .
C3 Er1 C5 C1 -77.8(2) . .
C8 Er1 C5 C1 -98.6(2) . .
C9 Er1 C5 C1 -132.88(18) . .
C4 Er1 C5 C1 -114.4(3) . .
O2 Er1 C5 C4 -108.73(19) . .
O1 Er1 C5 C4 159.69(18) . .
C7 Er1 C5 C4 47.2(2) . .
C2 Er1 C5 C4 76.7(2) . .
C1 Er1 C5 C4 114.4(3) . .
C6 Er1 C5 C4 43.0(5) . .
C10 Er1 C5 C4 -40.4(3) . .
C3 Er1 C5 C4 36.67(18) . .
C8 Er1 C5 C4 15.8(2) . .
C9 Er1 C5 C4 -18.4(2) . .
O2 Er1 C5 K2 -166.16(15) . .
O1 Er1 C5 K2 102.25(14) . .
C7 Er1 C5 K2 -10.3(2) . .
C2 Er1 C5 K2 19.23(12) . .
C1 Er1 C5 K2 57.00(18) . .
C6 Er1 C5 K2 -14.5(5) . .
C10 Er1 C5 K2 -97.9(2) . .
C3 Er1 C5 K2 -20.77(12) . .
C8 Er1 C5 K2 -41.62(18) . .
C9 Er1 C5 K2 -75.88(18) . .
C4 Er1 C5 K2 -57.44(18) . .
O4 K2 C5 C1 -7.3(2) . .
C32 K2 C5 C1 149.5(2) . .
C28 K2 C5 C1 134.2(3) . .
C31 K2 C5 C1 113.1(7) . .
C30 K2 C5 C1 145.7(2) 2_576 .
C29 K2 C5 C1 142.1(3) 2_576 .
C29 K2 C5 C1 105.3(3) . .
C31 K2 C5 C1 120.8(3) 2_576 .
C7 K2 C5 C1 -83.57(19) 1_455 .
C28 K2 C5 C1 92.2(4) 2_576 .
C30 K2 C5 C1 86.9(2) . .
C32 K2 C5 C1 94.5(2) 2_576 .
O4 K2 C5 C4 -121.43(19) . .
C32 K2 C5 C4 35.4(2) . .
C28 K2 C5 C4 20.1(3) . .
C31 K2 C5 C4 -1.0(7) . .
C30 K2 C5 C4 31.6(2) 2_576 .
C29 K2 C5 C4 28.0(3) 2_576 .
C29 K2 C5 C4 -8.8(3) . .
C31 K2 C5 C4 6.7(3) 2_576 .
C7 K2 C5 C4 162.35(18) 1_455 .
C28 K2 C5 C4 -21.9(4) 2_576 .
C30 K2 C5 C4 -27.2(2) . .
C32 K2 C5 C4 -19.6(2) 2_576 .
O4 K2 C5 Er1 -63.59(16) . .
C32 K2 C5 Er1 93.22(19) . .
C28 K2 C5 Er1 77.9(2) . .
C31 K2 C5 Er1 56.8(7) . .
C30 K2 C5 Er1 89.46(19) 2_576 .
C29 K2 C5 Er1 85.8(3) 2_576 .
C29 K2 C5 Er1 49.1(2) . .
C31 K2 C5 Er1 64.5(3) 2_576 .
C7 K2 C5 Er1 -139.82(14) 1_455 .
C28 K2 C5 Er1 36.0(4) 2_576 .
C30 K2 C5 Er1 30.6(2) . .
C32 K2 C5 Er1 38.2(2) 2_576 .
O2 Er1 C6 C10 42.73(19) . .
O1 Er1 C6 C10 132.79(19) . .
C7 Er1 C6 C10 -113.5(3) . .
C2 Er1 C6 C10 -136.59(18) . .
C1 Er1 C6 C10 -160.76(18) . .
C5 Er1 C6 C10 -107.8(4) . .
C3 Er1 C6 C10 -102.39(19) . .
C8 Er1 C6 C10 -76.02(19) . .
C9 Er1 C6 C10 -36.70(17) . .
C4 Er1 C6 C10 -76.4(2) . .
O2 Er1 C6 C7 156.23(17) . .
O1 Er1 C6 C7 -113.70(18) . .
C2 Er1 C6 C7 -23.1(2) . .
C1 Er1 C6 C7 -47.3(2) . .
C10 Er1 C6 C7 113.5(3) . .
C5 Er1 C6 C7 5.7(5) . .
C3 Er1 C6 C7 11.1(2) . .
C8 Er1 C6 C7 37.49(17) . .
C9 Er1 C6 C7 76.81(19) . .
C4 Er1 C6 C7 37.1(3) . .
O2 Er1 C6 K2 107.51(16) . 1_655
O1 Er1 C6 K2 -162.42(17) . 1_655
C7 Er1 C6 K2 -48.72(17) . 1_655
C2 Er1 C6 K2 -71.80(19) . 1_655
C1 Er1 C6 K2 -96.0(2) . 1_655
C10 Er1 C6 K2 64.8(2) . 1_655
C5 Er1 C6 K2 -43.0(5) . 1_655
C3 Er1 C6 K2 -37.6(2) . 1_655
C8 Er1 C6 K2 -11.23(13) . 1_655
C9 Er1 C6 K2 28.09(14) . 1_655
C4 Er1 C6 K2 -11.6(3) . 1_655
C10 C6 C7 C8 -1.4(3) . .
Er1 C6 C7 C8 -70.7(2) . .
K2 C6 C7 C8 75.1(2) 1_655 .
C10 C6 C7 Er1 69.3(2) . .
K2 C6 C7 Er1 145.83(9) 1_655 .
C10 C6 C7 K2 -76.5(2) . 1_655
Er1 C6 C7 K2 -145.83(9) . 1_655
O2 Er1 C7 C8 80.2(2) . .
O1 Er1 C7 C8 177.04(18) . .
C2 Er1 C7 C8 -87.64(19) . .
C1 Er1 C7 C8 -97.45(19) . .
C6 Er1 C7 C8 112.4(3) . .
C10 Er1 C7 C8 75.8(2) . .
C5 Er1 C7 C8 -65.7(2) . .
C3 Er1 C7 C8 -57.77(18) . .
C9 Er1 C7 C8 36.23(17) . .
C4 Er1 C7 C8 -42.4(2) . .
O2 Er1 C7 C6 -32.2(2) . .
O1 Er1 C7 C6 64.64(18) . .
C2 Er1 C7 C6 159.96(19) . .
C1 Er1 C7 C6 150.15(17) . .
C10 Er1 C7 C6 -36.65(18) . .
C5 Er1 C7 C6 -178.08(17) . .
C3 Er1 C7 C6 -170.18(19) . .
C8 Er1 C7 C6 -112.4(3) . .
C9 Er1 C7 C6 -76.17(19) . .
C4 Er1 C7 C6 -154.76(18) . .
O2 Er1 C7 K2 22.6(2) . 1_655
O1 Er1 C7 K2 119.47(17) . 1_655
C2 Er1 C7 K2 -145.21(18) . 1_655
C1 Er1 C7 K2 -155.02(15) . 1_655
C6 Er1 C7 K2 54.83(19) . 1_655
C10 Er1 C7 K2 18.19(14) . 1_655
C5 Er1 C7 K2 -123.25(17) . 1_655
C3 Er1 C7 K2 -115.34(18) . 1_655
C8 Er1 C7 K2 -57.57(19) . 1_655
C9 Er1 C7 K2 -21.34(14) . 1_655
C4 Er1 C7 K2 -99.92(18) . 1_655
C6 C7 C8 C9 1.6(3) . .
Er1 C7 C8 C9 -68.0(2) . .
K2 C7 C8 C9 76.6(2) 1_655 .
C6 C7 C8 Er1 69.60(19) . .
K2 C7 C8 Er1 144.59(9) 1_655 .
C6 C7 C8 K2 -74.99(19) . 1_655
Er1 C7 C8 K2 -144.59(9) . 1_655
O2 Er1 C8 C9 -7.8(2) . .
O1 Er1 C8 C9 111.05(18) . .
C7 Er1 C8 C9 114.6(3) . .
C2 Er1 C8 C9 -153.05(19) . .
C1 Er1 C8 C9 -145.60(18) . .
C6 Er1 C8 C9 76.5(2) . .
C10 Er1 C8 C9 37.00(18) . .
C5 Er1 C8 C9 -111.48(19) . .
C3 Er1 C8 C9 -127.8(2) . .
C4 Er1 C8 C9 -103.71(19) . .
O2 Er1 C8 C7 -122.37(18) . .
O1 Er1 C8 C7 -3.5(2) . .
C2 Er1 C8 C7 92.37(19) . .
C1 Er1 C8 C7 99.82(19) . .
C6 Er1 C8 C7 -38.06(18) . .
C10 Er1 C8 C7 -77.6(2) . .
C5 Er1 C8 C7 133.94(18) . .
C3 Er1 C8 C7 117.6(2) . .
C9 Er1 C8 C7 -114.6(3) . .
C4 Er1 C8 C7 141.71(18) . .
O2 Er1 C8 K2 -73.39(17) . 1_655
O1 Er1 C8 K2 45.45(18) . 1_655
C7 Er1 C8 K2 48.98(17) . 1_655
C2 Er1 C8 K2 141.35(16) . 1_655
C1 Er1 C8 K2 148.80(14) . 1_655
C6 Er1 C8 K2 10.92(13) . 1_655
C10 Er1 C8 K2 -28.60(13) . 1_655
C5 Er1 C8 K2 -177.08(13) . 1_655
C3 Er1 C8 K2 166.61(18) . 1_655
C9 Er1 C8 K2 -65.60(19) . 1_655
C4 Er1 C8 K2 -169.30(16) . 1_655
C7 C8 C9 C10 -1.3(3) . .
Er1 C8 C9 C10 -67.7(2) . .
K2 C8 C9 C10 69.5(2) 1_655 .
C7 C8 C9 Er1 66.4(2) . .
K2 C8 C9 Er1 137.24(8) 1_655 .
C7 C8 C9 K2 -70.8(2) . 1_655
Er1 C8 C9 K2 -137.24(8) . 1_655
O2 Er1 C9 C8 173.42(18) . .
O1 Er1 C9 C8 -90.6(2) . .
C7 Er1 C9 C8 -36.79(17) . .
C2 Er1 C9 C8 30.1(2) . .
C1 Er1 C9 C8 51.8(2) . .
C6 Er1 C9 C8 -77.30(19) . .
C10 Er1 C9 C8 -113.9(3) . .
C5 Er1 C9 C8 87.1(2) . .
C3 Er1 C9 C8 48.97(19) . .
C4 Er1 C9 C8 78.02(19) . .
O2 Er1 C9 C10 -72.73(18) . .
O1 Er1 C9 C10 23.3(2) . .
C7 Er1 C9 C10 77.1(2) . .
C2 Er1 C9 C10 144.00(18) . .
C1 Er1 C9 C10 165.65(18) . .
C6 Er1 C9 C10 36.56(18) . .
C5 Er1 C9 C10 -159.03(17) . .
C3 Er1 C9 C10 162.82(19) . .
C8 Er1 C9 C10 113.9(3) . .
C4 Er1 C9 C10 -168.12(18) . .
O2 Er1 C9 K2 -133.11(13) . 1_655
O1 Er1 C9 K2 -37.11(18) . 1_655
C7 Er1 C9 K2 16.68(11) . 1_655
C2 Er1 C9 K2 83.61(15) . 1_655
C1 Er1 C9 K2 105.26(17) . 1_655
C6 Er1 C9 K2 -23.83(12) . 1_655
C10 Er1 C9 K2 -60.38(18) . 1_655
C5 Er1 C9 K2 140.59(12) . 1_655
C3 Er1 C9 K2 102.44(14) . 1_655
C8 Er1 C9 K2 53.47(17) . 1_655
C4 Er1 C9 K2 131.49(14) . 1_655
C7 C6 C10 C9 0.6(3) . .
Er1 C6 C10 C9 68.7(2) . .
K2 C6 C10 C9 -70.3(2) 1_655 .
C7 C6 C10 Er1 -68.11(19) . .
K2 C6 C10 Er1 -138.95(9) 1_655 .
C7 C6 C10 K2 70.84(19) . 1_655
Er1 C6 C10 K2 138.95(9) . 1_655
C8 C9 C10 C6 0.4(3) . .
Er1 C9 C10 C6 -67.6(2) . .
K2 C9 C10 C6 66.6(2) 1_655 .
C8 C9 C10 Er1 68.0(2) . .
K2 C9 C10 Er1 134.19(8) 1_655 .
C8 C9 C10 K2 -66.1(2) . 1_655
Er1 C9 C10 K2 -134.19(8) . 1_655
O2 Er1 C10 C6 -139.15(18) . .
O1 Er1 C10 C6 -47.36(19) . .
C7 Er1 C10 C6 37.65(17) . .
C2 Er1 C10 C6 62.6(2) . .
C1 Er1 C10 C6 66.8(5) . .
C5 Er1 C10 C6 152.3(2) . .
C3 Er1 C10 C6 94.4(2) . .
C8 Er1 C10 C6 77.60(19) . .
C9 Er1 C10 C6 114.3(3) . .
C4 Er1 C10 C6 128.91(18) . .
O2 Er1 C10 C9 106.53(19) . .
O1 Er1 C10 C9 -161.68(17) . .
C7 Er1 C10 C9 -76.67(19) . .
C2 Er1 C10 C9 -51.7(2) . .
C1 Er1 C10 C9 -47.5(5) . .
C6 Er1 C10 C9 -114.3(3) . .
C5 Er1 C10 C9 38.0(3) . .
C3 Er1 C10 C9 -19.9(2) . .
C8 Er1 C10 C9 -36.72(17) . .
C4 Er1 C10 C9 14.6(2) . .
O2 Er1 C10 K2 168.70(15) . 1_655
O1 Er1 C10 K2 -99.51(14) . 1_655
C7 Er1 C10 K2 -14.50(12) . 1_655
C2 Er1 C10 K2 10.5(2) . 1_655
C1 Er1 C10 K2 14.6(6) . 1_655
C6 Er1 C10 K2 -52.15(17) . 1_655
C5 Er1 C10 K2 100.1(2) . 1_655
C3 Er1 C10 K2 42.25(19) . 1_655
C8 Er1 C10 K2 25.45(12) . 1_655
C9 Er1 C10 K2 62.17(18) . 1_655
C4 Er1 C10 K2 76.76(17) . 1_655
O2 K1 C11 O1 -9.05(16) . .
O3 K1 C11 O1 88.45(17) . .
C19 K1 C11 O1 -133.1(2) . .
C23 K1 C11 O1 -135.5(2) . .
C20 K1 C11 O1 -167.1(4) . .
C22 K1 C11 O1 -161.2(3) . .
C21 K1 C11 O1 179.98(16) . .
C23 K1 C11 O1 -176.2(2) 2_765 .
C22 K1 C11 O1 -144.7(4) 2_765 .
C19 K1 C11 O1 -171.1(3) 2_765 .
C21 K1 C11 O1 -128.29(17) 2_765 .
O2 K1 C11 C12 -44.6(5) . .
O1 K1 C11 C12 -35.6(4) . .
O3 K1 C11 C12 52.9(5) . .
C19 K1 C11 C12 -168.7(5) . .
C23 K1 C11 C12 -171.0(5) . .
C20 K1 C11 C12 157.4(6) . .
C22 K1 C11 C12 163.3(5) . .
C21 K1 C11 C12 144.4(5) . .
C23 K1 C11 C12 148.3(5) 2_765 .
C22 K1 C11 C12 179.7(6) 2_765 .
C19 K1 C11 C12 153.4(5) 2_765 .
C21 K1 C11 C12 -163.8(5) 2_765 .
O2 K1 C11 C13 104.23(19) . .
O1 K1 C11 C13 113.3(3) . .
O3 K1 C11 C13 -158.27(18) . .
C19 K1 C11 C13 -19.8(3) . .
C23 K1 C11 C13 -22.2(3) . .
C20 K1 C11 C13 -53.8(4) . .
C22 K1 C11 C13 -47.9(3) . .
C21 K1 C11 C13 -66.7(2) . .
C23 K1 C11 C13 -62.9(3) 2_765 .
C22 K1 C11 C13 -31.5(4) 2_765 .
C19 K1 C11 C13 -57.8(3) 2_765 .
C21 K1 C11 C13 -15.0(2) 2_765 .
O2 K1 C11 C14 -147.4(2) . .
O1 K1 C11 C14 -138.4(3) . .
O3 K1 C11 C14 -49.9(2) . .
C19 K1 C11 C14 88.5(3) . .
C23 K1 C11 C14 86.2(3) . .
C20 K1 C11 C14 54.6(4) . .
C22 K1 C11 C14 60.5(3) . .
C21 K1 C11 C14 41.6(2) . .
C23 K1 C11 C14 45.5(3) 2_765 .
C22 K1 C11 C14 76.9(4) 2_765 .
C19 K1 C11 C14 50.6(3) 2_765 .
C21 K1 C11 C14 93.4(2) 2_765 .
O1 C11 C14 K1 -30.42(19) . .
C12 C11 C14 K1 -151.7(2) . .
C13 C11 C14 K1 88.6(2) . .
O2 K1 C14 C11 35.3(2) . .
O1 K1 C14 C11 20.88(15) . .
O3 K1 C14 C11 134.97(19) . .
C19 K1 C14 C11 -107.9(3) . .
C23 K1 C14 C11 -96.7(2) . .
C20 K1 C14 C11 -138.5(3) . .
C22 K1 C14 C11 -116.5(3) . .
C21 K1 C14 C11 -140.8(2) . .
C23 K1 C14 C11 -141.9(2) 2_765 .
C22 K1 C14 C11 -122.3(4) 2_765 .
C19 K1 C14 C11 -128.8(3) 2_765 .
C21 K1 C14 C11 -96.3(2) 2_765 .
O1 K1 C15 O2 6.89(16) . .
O3 K1 C15 O2 -103.83(17) . .
C19 K1 C15 O2 145.5(3) . .
C23 K1 C15 O2 122.3(2) . .
C20 K1 C15 O2 171.4(3) . .
C22 K1 C15 O2 130.0(3) . .
C21 K1 C15 O2 172.4(2) . .
C23 K1 C15 O2 174.47(18) 2_765 .
C22 K1 C15 O2 158.4(3) 2_765 .
C19 K1 C15 O2 151.1(5) 2_765 .
C21 K1 C15 O2 131.1(3) 2_765 .
O2 K1 C15 C18 -111.7(3) . .
O1 K1 C15 C18 -104.82(19) . .
O3 K1 C15 C18 144.46(19) . .
C19 K1 C15 C18 33.8(4) . .
C23 K1 C15 C18 10.6(3) . .
C20 K1 C15 C18 59.7(3) . .
C22 K1 C15 C18 18.3(4) . .
C21 K1 C15 C18 60.7(3) . .
C23 K1 C15 C18 62.8(2) 2_765 .
C22 K1 C15 C18 46.7(3) 2_765 .
C19 K1 C15 C18 39.4(5) 2_765 .
C21 K1 C15 C18 19.4(3) 2_765 .
O2 K1 C15 C17 39.2(4) . .
O1 K1 C15 C17 46.1(4) . .
O3 K1 C15 C17 -64.7(4) . .
C19 K1 C15 C17 -175.3(5) . .
C23 K1 C15 C17 161.5(4) . .
C20 K1 C15 C17 -149.5(4) . .
C22 K1 C15 C17 169.2(5) . .
C21 K1 C15 C17 -148.4(4) . .
C23 K1 C15 C17 -146.4(4) 2_765 .
C22 K1 C15 C17 -162.5(5) 2_765 .
C19 K1 C15 C17 -169.7(6) 2_765 .
C21 K1 C15 C17 170.3(5) 2_765 .
O2 K1 C15 C16 139.7(3) . .
O1 K1 C15 C16 146.59(18) . .
O3 K1 C15 C16 35.86(18) . .
C19 K1 C15 C16 -74.8(4) . .
C23 K1 C15 C16 -98.0(2) . .
C20 K1 C15 C16 -48.9(3) . .
C22 K1 C15 C16 -90.3(3) . .
C21 K1 C15 C16 -47.9(3) . .
C23 K1 C15 C16 -45.8(2) 2_765 .
C22 K1 C15 C16 -61.9(3) 2_765 .
C19 K1 C15 C16 -69.2(5) 2_765 .
C21 K1 C15 C16 -89.2(3) 2_765 .
O2 C15 C16 K1 29.7(2) . .
C18 C15 C16 K1 -90.3(2) . .
C17 C15 C16 K1 149.8(2) . .
O2 K1 C16 C15 -20.12(14) . .
O1 K1 C16 C15 -36.25(19) . .
O3 K1 C16 C15 -141.80(19) . .
C19 K1 C16 C15 107.9(3) . .
C23 K1 C16 C15 95.15(19) . .
C20 K1 C16 C15 135.3(3) . .
C22 K1 C16 C15 119.6(4) . .
C21 K1 C16 C15 145.86(17) . .
C23 K1 C16 C15 141.9(2) 2_765 .
C22 K1 C16 C15 119.9(3) 2_765 .
C19 K1 C16 C15 134.9(3) 2_765 .
C21 K1 C16 C15 96.8(2) 2_765 .
O3 C24 C25 C26 -32.8(4) . .
C24 C25 C26 C27 33.0(4) . .
C25 C26 C27 O3 -22.8(4) . .
O4 C33B C34B C35B -6.2(14) . .
C33B C34B C35B C36B -4.3(15) . .
C34B C35B C36B O4 12.3(14) . .
C12 C11 O1 Er1 -5.1(5) . .
C13 C11 O1 Er1 115.5(3) . .
C14 C11 O1 Er1 -125.7(3) . .
K1 C11 O1 Er1 -168.6(4) . .
C12 C11 O1 K1 163.4(2) . .
C13 C11 O1 K1 -75.9(3) . .
C14 C11 O1 K1 42.9(3) . .
O2 Er1 O1 C11 -172.1(3) . .
C7 Er1 O1 C11 53.9(3) . .
C2 Er1 O1 C11 -37.0(3) . .
C1 Er1 O1 C11 -65.5(3) . .
C6 Er1 O1 C11 81.6(3) . .
C10 Er1 O1 C11 103.4(3) . .
C5 Er1 O1 C11 -86.2(3) . .
C3 Er1 O1 C11 -35.6(4) . .
C8 Er1 O1 C11 55.7(4) . .
C9 Er1 O1 C11 91.8(3) . .
C4 Er1 O1 C11 -72.5(4) . .
O2 Er1 O1 K1 18.53(7) . .
C7 Er1 O1 K1 -115.42(8) . .
C2 Er1 O1 K1 153.65(8) . .
C1 Er1 O1 K1 125.17(9) . .
C6 Er1 O1 K1 -87.71(9) . .
C10 Er1 O1 K1 -66.01(8) . .
C5 Er1 O1 K1 104.42(8) . .
C3 Er1 O1 K1 155.03(8) . .
C8 Er1 O1 K1 -113.65(9) . .
C9 Er1 O1 K1 -77.53(11) . .
C4 Er1 O1 K1 118.16(11) . .
O2 K1 O1 C11 170.24(17) . .
O3 K1 O1 C11 -100.42(17) . .
C19 K1 O1 C11 62.9(2) . .
C23 K1 O1 C11 48.9(3) . .
C20 K1 O1 C11 21.8(6) . .
C22 K1 O1 C11 20.0(3) . .
C21 K1 O1 C11 0.0(2) . .
C23 K1 O1 C11 5.6(3) 2_765 .
C22 K1 O1 C11 55.4(4) 2_765 .
C19 K1 O1 C11 10.1(3) 2_765 .
C21 K1 O1 C11 61.1(2) 2_765 .
O2 K1 O1 Er1 -15.38(6) . .
O3 K1 O1 Er1 73.96(9) . .
C19 K1 O1 Er1 -122.75(12) . .
C23 K1 O1 Er1 -136.8(2) . .
C20 K1 O1 Er1 -163.8(6) . .
C22 K1 O1 Er1 -165.6(3) . .
C21 K1 O1 Er1 174.35(10) . .
C23 K1 O1 Er1 179.9(2) 2_765 .
C22 K1 O1 Er1 -130.3(3) 2_765 .
C19 K1 O1 Er1 -175.6(2) 2_765 .
C21 K1 O1 Er1 -124.48(19) 2_765 .
C18 C15 O2 Er1 -117.3(4) . .
C17 C15 O2 Er1 3.0(5) . .
C16 C15 O2 Er1 122.8(3) . .
K1 C15 O2 Er1 164.1(4) . .
C18 C15 O2 K1 78.6(3) . .
C17 C15 O2 K1 -161.05(19) . .
C16 C15 O2 K1 -41.3(3) . .
O1 Er1 O2 C15 176.2(3) . .
C7 Er1 O2 C15 -86.8(4) . .
C2 Er1 O2 C15 76.0(4) . .
C1 Er1 O2 C15 91.0(3) . .
C6 Er1 O2 C15 -103.2(3) . .
C10 Er1 O2 C15 -83.4(3) . .
C5 Er1 O2 C15 70.2(3) . .
C3 Er1 O2 C15 39.1(4) . .
C8 Er1 O2 C15 -51.1(4) . .
C9 Er1 O2 C15 -54.9(3) . .
C4 Er1 O2 C15 42.1(3) . .
O1 Er1 O2 K1 -18.65(7) . .
C7 Er1 O2 K1 78.35(12) . .
C2 Er1 O2 K1 -118.88(12) . .
C1 Er1 O2 K1 -103.83(9) . .
C6 Er1 O2 K1 61.96(9) . .
C10 Er1 O2 K1 81.71(9) . .
C5 Er1 O2 K1 -124.62(9) . .
C3 Er1 O2 K1 -155.78(8) . .
C8 Er1 O2 K1 114.06(9) . .
C9 Er1 O2 K1 110.21(9) . .
C4 Er1 O2 K1 -152.78(8) . .
O1 K1 O2 C15 -172.58(18) . .
O3 K1 O2 C15 77.86(17) . .
C19 K1 O2 C15 -38.9(4) . .
C23 K1 O2 C15 -69.8(3) . .
C20 K1 O2 C15 -11.0(3) . .
C22 K1 O2 C15 -82.2(2) . .
C21 K1 O2 C15 -14.8(5) . .
C23 K1 O2 C15 -8.1(3) 2_765 .
C22 K1 O2 C15 -25.0(4) 2_765 .
C19 K1 O2 C15 -59.3(9) 2_765 .
C21 K1 O2 C15 -55.4(4) 2_765 .
O1 K1 O2 Er1 15.41(6) . .
O3 K1 O2 Er1 -94.15(8) . .
C19 K1 O2 Er1 149.1(3) . .
C23 K1 O2 Er1 118.2(3) . .
C20 K1 O2 Er1 177.0(2) . .
C22 K1 O2 Er1 105.77(17) . .
C21 K1 O2 Er1 173.2(4) . .
C23 K1 O2 Er1 179.88(14) 2_765 .
C22 K1 O2 Er1 163.0(3) 2_765 .
C19 K1 O2 Er1 128.7(9) 2_765 .
C21 K1 O2 Er1 132.6(3) 2_765 .
C26 C27 O3 C24 2.6(4) . .
C26 C27 O3 K1 142.9(3) . .
C25 C24 O3 C27 19.3(4) . .
C25 C24 O3 K1 -115.4(2) . .
O2 K1 O3 C27 130.0(2) . .
O1 K1 O3 C27 60.7(2) . .
C19 K1 O3 C27 -107.4(3) . .
C23 K1 O3 C27 -83.0(4) . .
C20 K1 O3 C27 -97.3(3) . .
C22 K1 O3 C27 -59.7(3) . .
C21 K1 O3 C27 -70.1(3) . .
C23 K1 O3 C27 -85.1(3) 2_765 .
C22 K1 O3 C27 -107.2(2) 2_765 .
C19 K1 O3 C27 -62.9(3) 2_765 .
C21 K1 O3 C27 -100.8(4) 2_765 .
O2 K1 O3 C24 -96.6(2) . .
O1 K1 O3 C24 -165.9(2) . .
C19 K1 O3 C24 26.0(3) . .
C23 K1 O3 C24 50.5(4) . .
C20 K1 O3 C24 36.1(3) . .
C22 K1 O3 C24 73.7(3) . .
C21 K1 O3 C24 63.3(3) . .
C23 K1 O3 C24 48.3(3) 2_765 .
C22 K1 O3 C24 26.2(2) 2_765 .
C19 K1 O3 C24 70.6(3) 2_765 .
C21 K1 O3 C24 32.6(4) 2_765 .
C34B C33B O4 C36A 28.4(11) . .
C34B C33B O4 C33A -85.9(13) . .
C34B C33B O4 C36B 14.0(12) . .
C34B C33B O4 K2 -169.3(6) . .
C35B C36B O4 C33B -16.1(12) . .
C35B C36B O4 C36A -77(3) . .
C35B C36B O4 C33A 21.4(12) . .
C35B C36B O4 K2 166.8(8) . .
C32 K2 O4 C33B -13.3(10) . .
C28 K2 O4 C33B 16.1(10) . .
C31 K2 O4 C33B -8.9(10) . .
C30 K2 O4 C33B -2.0(10) 2_576 .
C29 K2 O4 C33B -15.3(10) 2_576 .
C29 K2 O4 C33B 33.1(10) . .
C31 K2 O4 C33B 29.2(10) 2_576 .
C7 K2 O4 C33B -102.4(10) 1_455 .
C28 K2 O4 C33B 3.1(10) 2_576 .
C30 K2 O4 C33B 17.3(10) . .
C32 K2 O4 C33B 28.2(10) 2_576 .
C32 K2 O4 C36A 144.7(6) . .
C28 K2 O4 C36A 174.1(7) . .
C31 K2 O4 C36A 149.2(6) . .
C30 K2 O4 C36A 156.1(7) 2_576 .
C29 K2 O4 C36A 142.8(6) 2_576 .
C29 K2 O4 C36A -168.9(6) . .
C31 K2 O4 C36A -172.8(6) 2_576 .
C7 K2 O4 C36A 55.7(6) 1_455 .
C28 K2 O4 C36A 161.1(7) 2_576 .
C30 K2 O4 C36A 175.3(7) . .
C32 K2 O4 C36A -173.8(6) 2_576 .
C32 K2 O4 C33A -54.7(7) . .
C28 K2 O4 C33A -25.3(7) . .
C31 K2 O4 C33A -50.2(7) . .
C30 K2 O4 C33A -43.3(7) 2_576 .
C29 K2 O4 C33A -56.6(6) 2_576 .
C29 K2 O4 C33A -8.3(6) . .
C31 K2 O4 C33A -12.1(7) 2_576 .
C7 K2 O4 C33A -143.7(6) 1_455 .
C28 K2 O4 C33A -38.2(7) 2_576 .
C30 K2 O4 C33A -24.0(7) . .
C32 K2 O4 C33A -13.2(7) 2_576 .
C32 K2 O4 C36B 163.0(7) . .
C28 K2 O4 C36B -167.6(7) . .
C31 K2 O4 C36B 167.4(7) . .
C30 K2 O4 C36B 174.3(7) 2_576 .
C29 K2 O4 C36B 161.0(7) 2_576 .
C29 K2 O4 C36B -150.6(7) . .
C31 K2 O4 C36B -154.5(7) 2_576 .
C7 K2 O4 C36B 73.9(7) 1_455 .
C28 K2 O4 C36B 179.4(7) 2_576 .
C30 K2 O4 C36B -166.4(7) . .
C32 K2 O4 C36B -155.5(7) 2_576 .
C33B O4 C36A C35A -62.7(10) . .
C33A O4 C36A C35A -28.0(10) . .
C36B O4 C36A C35A 60(3) . .
K2 O4 C36A C35A 133.8(7) . .
O4 C36A C35A C34A 40.6(10) . .
C36A C35A C34A C33A -39.7(11) . .
C33B O4 C33A C34A 77.7(11) . .
C36A O4 C33A C34A 2.3(10) . .
C36B O4 C33A C34A -15.1(10) . .
K2 O4 C33A C34A -161.0(5) . .
C35A C34A C33A O4 24.4(10) . .
O4 K2 C29 C30 -36.8(6) . .
C32 K2 C29 C30 75.62(8) . .
C28 K2 C29 C30 112.74(8) . .
C31 K2 C29 C30 36.54(5) . .
C30 K2 C29 C30 95.6(8) 2_576 .
C29 K2 C29 C30 57.3(2) 2_576 .
C31 K2 C29 C30 130.1(9) 2_576 .
C7 K2 C29 C30 43.9(8) 1_455 .
C28 K2 C29 C30 19.2(8) 2_576 .
C32 K2 C29 C30 -14.9(8) 2_576 .
O4 K2 C29 C28 -149.6(6) . .
C32 K2 C29 C28 -37.12(5) . .
C31 K2 C29 C28 -76.20(8) . .
C30 K2 C29 C28 -17.2(8) 2_576 .
C29 K2 C29 C28 -55.5(2) 2_576 .
C31 K2 C29 C28 17.4(9) 2_576 .
C7 K2 C29 C28 -68.9(8) 1_455 .
C28 K2 C29 C28 -93.5(8) 2_576 .
C30 K2 C29 C28 -112.74(8) . .
C32 K2 C29 C28 -127.6(8) 2_576 .
O4 K2 C29 K2 -94.1(5) . 2_576
C32 K2 C29 K2 18.3(2) . 2_576
C28 K2 C29 K2 55.5(2) . 2_576
C31 K2 C29 K2 -20.7(2) . 2_576
C30 K2 C29 K2 38.3(7) 2_576 2_576
C29 K2 C29 K2 0.0 2_576 2_576
C31 K2 C29 K2 72.8(8) 2_576 2_576
C7 K2 C29 K2 -13.4(7) 1_455 2_576
C28 K2 C29 K2 -38.1(6) 2_576 2_576
C30 K2 C29 K2 -57.3(2) . 2_576
C32 K2 C29 K2 -72.2(7) 2_576 2_576
C30 C29 C28 C32 0.0 . .
K2 C29 C28 C32 -70.97(18) 2_576 .
K2 C29 C28 C32 71.04(19) . .
C30 C29 C28 K2 -71.04(19) . .
K2 C29 C28 K2 -142.02(13) 2_576 .
C30 C29 C28 K2 70.97(18) . 2_576
K2 C29 C28 K2 142.02(13) . 2_576
O4 K2 C28 C32 -73.9(8) . .
C31 K2 C28 C32 -36.9 . .
C30 K2 C28 C32 20.2(13) 2_576 .
C29 K2 C28 C32 -16.9(2) 2_576 .
C29 K2 C28 C32 -112.25(7) . .
C31 K2 C28 C32 -131.5(6) 2_576 .
C7 K2 C28 C32 18.8(6) 1_455 .
C28 K2 C28 C32 -55.8(7) 2_576 .
C30 K2 C28 C32 -75.68(7) . .
C32 K2 C28 C32 -94.6(6) 2_576 .
O4 K2 C28 C29 38.3(8) . .
C32 K2 C28 C29 112.25(7) . .
C31 K2 C28 C29 75.32(8) . .
C30 K2 C28 C29 132.4(13) 2_576 .
C29 K2 C28 C29 95.4(2) 2_576 .
C31 K2 C28 C29 -19.2(6) 2_576 .
C7 K2 C28 C29 131.1(6) 1_455 .
C28 K2 C28 C29 56.4(7) 2_576 .
C30 K2 C28 C29 36.6 . .
C32 K2 C28 C29 17.7(6) 2_576 .
O4 K2 C28 K2 -18.1(7) . 2_576
C32 K2 C28 K2 55.82(16) . 2_576
C31 K2 C28 K2 18.89(16) . 2_576
C30 K2 C28 K2 76.0(12) 2_576 2_576
C29 K2 C28 K2 38.92(15) 2_576 2_576
C29 K2 C28 K2 -56.43(16) . 2_576
C31 K2 C28 K2 -75.7(6) 2_576 2_576
C7 K2 C28 K2 74.7(6) 1_455 2_576
C28 K2 C28 K2 0.0(7) 2_576 2_576
C30 K2 C28 K2 -19.86(16) . 2_576
C32 K2 C28 K2 -38.7(5) 2_576 2_576
C29 C28 C32 C31 0.0 . .
K2 C28 C32 C31 71.90(19) . .
K2 C28 C32 C31 -70.55(19) 2_576 .
C29 C28 C32 K2 -71.90(19) . .
K2 C28 C32 K2 -142.45(15) 2_576 .
C29 C28 C32 K2 70.55(19) . 2_576
K2 C28 C32 K2 142.45(15) . 2_576
O4 K2 C32 C28 122.2(6) . .
C31 K2 C32 C28 112.23(7) . .
C30 K2 C32 C28 -19.7(6) 2_576 .
C29 K2 C32 C28 130.3(5) 2_576 .
C29 K2 C32 C28 36.9 . .
C31 K2 C32 C28 16.7(5) 2_576 .
C7 K2 C32 C28 -164.2(5) 1_455 .
C28 K2 C32 C28 93.9(6) 2_576 .
C30 K2 C32 C28 75.64(7) . .
C32 K2 C32 C28 55.4(6) 2_576 .
O4 K2 C32 C31 9.9(6) . .
C28 K2 C32 C31 -112.23(7) . .
C30 K2 C32 C31 -131.9(6) 2_576 .
C29 K2 C32 C31 18.1(5) 2_576 .
C29 K2 C32 C31 -75.32(8) . .
C31 K2 C32 C31 -95.5(5) 2_576 .
C7 K2 C32 C31 83.6(5) 1_455 .
C28 K2 C32 C31 -18.3(6) 2_576 .
C30 K2 C32 C31 -36.6 . .
C32 K2 C32 C31 -56.9(6) 2_576 .
O4 K2 C32 K2 66.8(7) . 2_576
C28 K2 C32 K2 -55.4(2) . 2_576
C31 K2 C32 K2 56.86(19) . 2_576
C30 K2 C32 K2 -75.0(7) 2_576 2_576
C29 K2 C32 K2 74.9(6) 2_576 2_576
C29 K2 C32 K2 -18.5(2) . 2_576
C31 K2 C32 K2 -38.7(6) 2_576 2_576
C7 K2 C32 K2 140.5(7) 1_455 2_576
C28 K2 C32 K2 38.6(7) 2_576 2_576
C30 K2 C32 K2 20.3(2) . 2_576
C32 K2 C32 K2 0.0(7) 2_576 2_576
C28 C32 C31 C30 0.0 . .
K2 C32 C31 C30 71.14(18) . .
K2 C32 C31 C30 -70.53(17) 2_576 .
C28 C32 C31 K2 -71.14(18) . .
K2 C32 C31 K2 -141.68(11) 2_576 .
C28 C32 C31 K2 70.53(17) . 2_576
K2 C32 C31 K2 141.68(11) . 2_576
O4 K2 C31 C32 -171.1(6) . .
C28 K2 C31 C32 37.12(6) . .
C30 K2 C31 C32 17.6(6) 2_576 .
C29 K2 C31 C32 -16.0(5) 2_576 .
C29 K2 C31 C32 76.17(9) . .
C31 K2 C31 C32 55.6(6) 2_576 .
C7 K2 C31 C32 -98.9(6) 1_455 .
C28 K2 C31 C32 126.5(6) 2_576 .
C30 K2 C31 C32 112.70(7) . .
C32 K2 C31 C32 93.3(5) 2_576 .
O4 K2 C31 C30 76.2(6) . .
C32 K2 C31 C30 -112.70(7) . .
C28 K2 C31 C30 -75.58(7) . .
C30 K2 C31 C30 -95.1(6) 2_576 .
C29 K2 C31 C30 -128.7(5) 2_576 .
C29 K2 C31 C30 -36.5 . .
C31 K2 C31 C30 -57.1(6) 2_576 .
C7 K2 C31 C30 148.4(5) 1_455 .
C28 K2 C31 C30 13.8(5) 2_576 .
C32 K2 C31 C30 -19.4(5) 2_576 .
O4 K2 C31 K2 133.2(7) . 2_576
C32 K2 C31 K2 -55.62(19) . 2_576
C28 K2 C31 K2 -18.50(19) . 2_576
C30 K2 C31 K2 -38.0(7) 2_576 2_576
C29 K2 C31 K2 -71.7(5) 2_576 2_576
C29 K2 C31 K2 20.6(2) . 2_576
C31 K2 C31 K2 0.0(7) 2_576 2_576
C7 K2 C31 K2 -154.5(7) 1_455 2_576
C28 K2 C31 K2 70.8(6) 2_576 2_576
C30 K2 C31 K2 57.08(19) . 2_576
C32 K2 C31 K2 37.7(6) 2_576 2_576
C32 C31 C30 C29 0.0 . .
K2 C31 C30 C29 69.83(19) . .
K2 C31 C30 C29 -70.95(19) 2_576 .
C32 C31 C30 K2 70.95(19) . 2_576
K2 C31 C30 K2 140.78(15) . 2_576
C32 C31 C30 K2 -69.83(19) . .
K2 C31 C30 K2 -140.78(15) 2_576 .
C28 C29 C30 C31 0.0 . .
K2 C29 C30 C31 71.22(19) 2_576 .
K2 C29 C30 C31 -69.77(19) . .
C28 C29 C30 K2 -71.22(19) . 2_576
K2 C29 C30 K2 -140.99(13) . 2_576
C28 C29 C30 K2 69.77(19) . .
K2 C29 C30 K2 140.99(13) 2_576 .
O4 K2 C30 C31 -102.5(6) . .
C32 K2 C30 C31 36.9 . .
C28 K2 C30 C31 76.18(8) . .
C30 K2 C30 C31 56.8(7) 2_576 .
C29 K2 C30 C31 19.1(2) 2_576 .
C29 K2 C30 C31 113.04(8) . .
C31 K2 C30 C31 94.4(6) 2_576 .
C7 K2 C30 C31 -35.5(6) 1_455 .
C28 K2 C30 C31 -13.1(10) 2_576 .
C32 K2 C30 C31 126.6(5) 2_576 .
O4 K2 C30 C29 144.5(6) . .
C32 K2 C30 C29 -76.15(9) . .
C28 K2 C30 C29 -36.86(5) . .
C31 K2 C30 C29 -113.04(8) . .
C30 K2 C30 C29 -56.3(7) 2_576 .
C29 K2 C30 C29 -93.9(2) 2_576 .
C31 K2 C30 C29 -18.6(6) 2_576 .
C7 K2 C30 C29 -148.6(5) 1_455 .
C28 K2 C30 C29 -126.1(10) 2_576 .
C32 K2 C30 C29 13.6(5) 2_576 .
O4 K2 C30 K2 -159.2(6) . 2_576
C32 K2 C30 K2 -19.90(17) . 2_576
C28 K2 C30 K2 19.39(16) . 2_576
C31 K2 C30 K2 -56.79(16) . 2_576
C30 K2 C30 K2 0.0(7) 2_576 2_576
C29 K2 C30 K2 -37.66(14) 2_576 2_576
C29 K2 C30 K2 56.25(16) . 2_576
C31 K2 C30 K2 37.6(6) 2_576 2_576
C7 K2 C30 K2 -92.3(5) 1_455 2_576
C28 K2 C30 K2 -69.9(9) 2_576 2_576
C32 K2 C30 K2 69.9(5) 2_576 2_576
O2 K1 C19 C20 131.9(4) . .
O1 K1 C19 C20 -141.0(6) . .
O3 K1 C19 C20 22.4(6) . .
C23 K1 C19 C20 -112.02(7) . .
C22 K1 C19 C20 -75.24(7) . .
C21 K1 C19 C20 -36.6 . .
C23 K1 C19 C20 -17.9(5) 2_765 .
C22 K1 C19 C20 21.5(7) 2_765 .
C19 K1 C19 C20 -57.3(2) 2_765 .
C21 K1 C19 C20 -135.3(10) 2_765 .
O2 K1 C19 C23 -116.1(4) . .
O1 K1 C19 C23 -29.0(6) . .
O3 K1 C19 C23 134.4(6) . .
C20 K1 C19 C23 112.02(7) . .
C22 K1 C19 C23 36.78(6) . .
C21 K1 C19 C23 75.37(8) . .
C23 K1 C19 C23 94.1(5) 2_765 .
C22 K1 C19 C23 133.5(8) 2_765 .
C19 K1 C19 C23 54.7(2) 2_765 .
C21 K1 C19 C23 -23.2(10) 2_765 .
O2 K1 C19 K1 -170.8(6) . 2_765
O1 K1 C19 K1 -83.6(7) . 2_765
O3 K1 C19 K1 79.7(8) . 2_765
C23 K1 C19 K1 -54.7(2) . 2_765
C20 K1 C19 K1 57.3(2) . 2_765
C22 K1 C19 K1 -17.9(2) . 2_765
C21 K1 C19 K1 20.7(2) . 2_765
C23 K1 C19 K1 39.4(6) 2_765 2_765
C22 K1 C19 K1 78.8(8) 2_765 2_765
C19 K1 C19 K1 0.0 2_765 2_765
C21 K1 C19 K1 -77.9(11) 2_765 2_765
C23 C19 C20 C21 0.0 . .
K1 C19 C20 C21 71.8(2) . .
K1 C19 C20 C21 -70.50(18) 2_765 .
C23 C19 C20 K1 -71.8(2) . .
K1 C19 C20 K1 -142.35(15) 2_765 .
C23 C19 C20 K1 70.50(18) . 2_765
K1 C19 C20 K1 142.35(15) . 2_765
O2 K1 C20 C19 -64.6(5) . .
O1 K1 C20 C19 73.7(11) . .
O3 K1 C20 C19 -158.9(6) . .
C23 K1 C20 C19 37.26(5) . .
C22 K1 C20 C19 76.21(8) . .
C21 K1 C20 C19 112.54(8) . .
C23 K1 C20 C19 123.2(6) 2_765 .
C22 K1 C20 C19 -16.7(11) 2_765 .
C19 K1 C20 C19 91.3(2) 2_765 .
C21 K1 C20 C19 16.4(8) 2_765 .
O2 K1 C20 C21 -177.1(4) . .
O1 K1 C20 C21 -38.8(11) . .
O3 K1 C20 C21 88.5(6) . .
C19 K1 C20 C21 -112.54(8) . .
C23 K1 C20 C21 -75.28(9) . .
C22 K1 C20 C21 -36.3 . .
C23 K1 C20 C21 10.6(6) 2_765 .
C22 K1 C20 C21 -129.3(10) 2_765 .
C19 K1 C20 C21 -21.2(2) 2_765 .
C21 K1 C20 C21 -96.2(8) 2_765 .
O2 K1 C20 K1 -118.6(4) . 2_765
O1 K1 C20 K1 19.7(11) . 2_765
O3 K1 C20 K1 147.1(6) . 2_765
C19 K1 C20 K1 -54.01(15) . 2_765
C23 K1 C20 K1 -16.74(16) . 2_765
C22 K1 C20 K1 22.20(16) . 2_765
C21 K1 C20 K1 58.54(15) . 2_765
C23 K1 C20 K1 69.1(6) 2_765 2_765
C22 K1 C20 K1 -70.7(10) 2_765 2_765
C19 K1 C20 K1 37.32(16) 2_765 2_765
C21 K1 C20 K1 -37.6(8) 2_765 2_765
C19 C20 C21 C22 0.0 . .
K1 C20 C21 C22 69.7(2) . .
K1 C20 C21 C22 -70.25(18) 2_765 .
C19 C20 C21 K1 -69.7(2) . .
K1 C20 C21 K1 -139.98(14) 2_765 .
C19 C20 C21 K1 70.25(18) . 2_765
K1 C20 C21 K1 139.98(14) . 2_765
O2 K1 C21 C20 6.1(10) . .
O1 K1 C21 C20 158.8(6) . .
O3 K1 C21 C20 -88.8(6) . .
C19 K1 C21 C20 37.15(6) . .
C23 K1 C21 C20 76.62(9) . .
C22 K1 C21 C20 113.31(9) . .
C23 K1 C21 C20 -8.7(8) 2_765 .
C22 K1 C21 C20 20.0(8) 2_765 .
C19 K1 C21 C20 121.0(5) 2_765 .
C21 K1 C21 C20 56.6(8) 2_765 .
O2 K1 C21 C22 -107.2(10) . .
O1 K1 C21 C22 45.5(6) . .
O3 K1 C21 C22 157.9(6) . .
C19 K1 C21 C22 -76.16(9) . .
C23 K1 C21 C22 -36.69(6) . .
C20 K1 C21 C22 -113.31(9) . .
C23 K1 C21 C22 -122.0(8) 2_765 .
C22 K1 C21 C22 -93.3(8) 2_765 .
C19 K1 C21 C22 7.7(5) 2_765 .
C21 K1 C21 C22 -56.8(8) 2_765 .
O2 K1 C21 K1 -50.5(9) . 2_765
O1 K1 C21 K1 102.3(5) . 2_765
O3 K1 C21 K1 -145.3(5) . 2_765
C19 K1 C21 K1 -19.4(2) . 2_765
C23 K1 C21 K1 20.1(2) . 2_765
C20 K1 C21 K1 -56.6(2) . 2_765
C22 K1 C21 K1 56.75(19) . 2_765
C23 K1 C21 K1 -65.2(6) 2_765 2_765
C22 K1 C21 K1 -36.6(7) 2_765 2_765
C19 K1 C21 K1 64.4(5) 2_765 2_765
C21 K1 C21 K1 0.0(7) 2_765 2_765
C20 C21 C22 C23 0.0 . .
K1 C21 C22 C23 68.8(2) . .
K1 C21 C22 C23 -70.92(18) 2_765 .
C20 C21 C22 K1 -68.8(2) . .
K1 C21 C22 K1 -139.68(12) 2_765 .
C20 C21 C22 K1 70.92(18) . 2_765
K1 C21 C22 K1 139.68(12) . 2_765
O2 K1 C22 C23 22.5(6) . .
O1 K1 C22 C23 102.2(5) . .
O3 K1 C22 C23 -136.5(6) . .
C19 K1 C22 C23 -37.25(6) . .
C20 K1 C22 C23 -76.63(9) . .
C21 K1 C22 C23 -113.17(8) . .
C23 K1 C22 C23 -91.7(7) 2_765 .
C22 K1 C22 C23 -54.4(8) 2_765 .
C19 K1 C22 C23 -122.0(6) 2_765 .
C21 K1 C22 C23 -17.0(8) 2_765 .
O2 K1 C22 C21 135.7(6) . .
O1 K1 C22 C21 -144.6(5) . .
O3 K1 C22 C21 -23.3(6) . .
C19 K1 C22 C21 75.92(9) . .
C23 K1 C22 C21 113.17(8) . .
C20 K1 C22 C21 36.55(6) . .
C23 K1 C22 C21 21.5(6) 2_765 .
C22 K1 C22 C21 58.7(8) 2_765 .
C19 K1 C22 C21 -8.8(6) 2_765 .
C21 K1 C22 C21 96.2(8) 2_765 .
O2 K1 C22 K1 76.9(6) . 2_765
O1 K1 C22 K1 156.6(5) . 2_765
O3 K1 C22 K1 -82.1(6) . 2_765
C19 K1 C22 K1 17.17(18) . 2_765
C23 K1 C22 K1 54.43(17) . 2_765
C20 K1 C22 K1 -22.20(17) . 2_765
C21 K1 C22 K1 -58.75(16) . 2_765
C23 K1 C22 K1 -37.2(6) 2_765 2_765
C22 K1 C22 K1 0.0(7) 2_765 2_765
C19 K1 C22 K1 -67.6(6) 2_765 2_765
C21 K1 C22 K1 37.4(7) 2_765 2_765
C21 C22 C23 C19 0.0 . .
K1 C22 C23 C19 70.2(2) . .
K1 C22 C23 C19 -71.58(18) 2_765 .
C21 C22 C23 K1 -70.2(2) . .
K1 C22 C23 K1 -141.82(16) 2_765 .
C21 C22 C23 K1 71.58(18) . 2_765
K1 C22 C23 K1 141.82(16) . 2_765
C20 C19 C23 C22 0.0 . .
K1 C19 C23 C22 -72.17(19) . .
K1 C19 C23 C22 71.32(17) 2_765 .
C20 C19 C23 K1 72.17(19) . .
K1 C19 C23 K1 143.50(12) 2_765 .
C20 C19 C23 K1 -71.32(17) . 2_765
K1 C19 C23 K1 -143.50(12) . 2_765
O2 K1 C23 C22 -167.2(4) . .
O1 K1 C23 C22 -88.3(5) . .
O3 K1 C23 C22 54.8(8) . .
C19 K1 C23 C22 112.36(7) . .
C20 K1 C23 C22 75.17(8) . .
C21 K1 C23 C22 36.4 . .
C23 K1 C23 C22 57.7(6) 2_765 .
C22 K1 C23 C22 97.1(7) 2_765 .
C19 K1 C23 C22 18.7(3) 2_765 .
C21 K1 C23 C22 134.8(11) 2_765 .
O2 K1 C23 C19 80.4(4) . .
O1 K1 C23 C19 159.3(5) . .
O3 K1 C23 C19 -57.6(8) . .
C20 K1 C23 C19 -37.18(5) . .
C22 K1 C23 C19 -112.36(7) . .
C21 K1 C23 C19 -76.00(8) . .
C23 K1 C23 C19 -54.6(6) 2_765 .
C22 K1 C23 C19 -15.3(7) 2_765 .
C19 K1 C23 C19 -93.7(3) 2_765 .
C21 K1 C23 C19 22.5(11) 2_765 .
O2 K1 C23 K1 135.1(5) . 2_765
O1 K1 C23 K1 -146.1(6) . 2_765
O3 K1 C23 K1 -3.0(9) . 2_765
C19 K1 C23 K1 54.61(18) . 2_765
C20 K1 C23 K1 17.43(19) . 2_765
C22 K1 C23 K1 -57.75(18) . 2_765
C21 K1 C23 K1 -21.4(2) . 2_765
C23 K1 C23 K1 0.0(7) 2_765 2_765
C22 K1 C23 K1 39.4(7) 2_765 2_765
C19 K1 C23 K1 -39.08(15) 2_765 2_765
C21 K1 C23 K1 77.1(11) 2_765 2_765
